data_7026672
loop_
_publ_author_name
'Koshevoy, Igor O.'
'Ostrova, Polina V.'
'Karttunen, Antti J.'
'Melnikov, Alexei S.'
'Khodorkovskiy, Mikhail A.'
'Haukka, Matti'
'J\"anis, Janne'
'Tunik, Sergey P.'
'Pakkanen, Tapani A.'

_publ_section_title
;
 Assembly of the heterometallic Au(I)-M(I) (M = Cu, Ag) clusters
 containing the dialkyne-derived diphosphines: synthesis, luminescence and
 theoretical studies.
;
_journal_issue 38
_journal_name_full 'Dalton transactions (Cambridge, England : 2003)'
_journal_page_first 9022
_journal_page_last 9031
_journal_paper_doi 10.1039/c0dt00587h
_journal_volume 39
_journal_year 2010
_chemical_formula_moiety 'C102 H72 Au3 P6, C96 H60 Au6 Cu6, 2(C3 H6 O), 3(F6 P)'
_chemical_formula_sum 'C204 H144 Au9 Cu6 F18 O2 P9'
_chemical_formula_weight 5401.86
_chemical_name_systematic
;
?
;
_space_group_IT_number 15
_symmetry_cell_setting monoclinic
_symmetry_space_group_name_Hall '-C 2yc'
_symmetry_space_group_name_H-M 'C 1 2/c 1'
_atom_sites_solution_hydrogens geom
_atom_sites_solution_primary direct
_atom_sites_solution_secondary difmap
_audit_creation_method SHELXL-97
_cell_angle_alpha 90.00
_cell_angle_beta 110.1053(6)
_cell_angle_gamma 90.00
_cell_formula_units_Z 8
_cell_length_a 43.1517(5)
_cell_length_b 25.1541(3)
_cell_length_c 39.4692(5)
_cell_measurement_reflns_used 49723
_cell_measurement_temperature 100(2)
_cell_measurement_theta_max 25.68
_cell_measurement_theta_min 1.00
_cell_volume 40230.9(9)
_computing_cell_refinement 'Denzo/Scalepack (Otwinowski & Minor, 1997)'
_computing_data_collection 'Collect (Bruker AXS BV, 1997-2008)'
_computing_data_reduction 'Denzo/Scalepack (Otwinowski & Minor, 1997)'
_computing_molecular_graphics 'Diamond v.3.2d (Brandenburg, 2010)'
_computing_publication_material 'SHELXL-97 (Sheldrick, 2008)'
_computing_structure_refinement 'SHELXL-97 (Sheldrick, 2008)'
_computing_structure_solution 'SHELXS-97 (Sheldrick, 2008)'
_diffrn_ambient_temperature 100(2)
_diffrn_detector_area_resol_mean 9
_diffrn_measured_fraction_theta_full 0.960
_diffrn_measured_fraction_theta_max 0.960
_diffrn_measurement_device '95mm CCD camera on \k-goniostat'
_diffrn_measurement_device_type 'Nonius KappaCCD'
_diffrn_measurement_method '\f scans and \w scans with \k offset'
_diffrn_radiation_monochromator 'horizontally mounted graphite crystal'
_diffrn_radiation_source 'fine-focus sealed tube'
_diffrn_radiation_type MoK\a
_diffrn_radiation_wavelength 0.71073
_diffrn_reflns_av_R_equivalents 0.0623
_diffrn_reflns_av_sigmaI/netI 0.0789
_diffrn_reflns_limit_h_max 51
_diffrn_reflns_limit_h_min -48
_diffrn_reflns_limit_k_max 28
_diffrn_reflns_limit_k_min -29
_diffrn_reflns_limit_l_max 46
_diffrn_reflns_limit_l_min -46
_diffrn_reflns_number 153801
_diffrn_reflns_theta_full 25.00
_diffrn_reflns_theta_max 25.00
_diffrn_reflns_theta_min 1.00
_exptl_absorpt_coefficient_mu 7.292
_exptl_absorpt_correction_T_max 0.3219
_exptl_absorpt_correction_T_min 0.2372
_exptl_absorpt_correction_type multi-scan
_exptl_absorpt_process_details 'SADABS (Sheldrick, 2008)'
_exptl_crystal_colour orange
_exptl_crystal_density_diffrn 1.784
_exptl_crystal_density_method 'not measured'
_exptl_crystal_description block
_exptl_crystal_F_000 20528
_exptl_crystal_size_max 0.28
_exptl_crystal_size_mid 0.26
_exptl_crystal_size_min 0.20
_refine_diff_density_max 2.414
_refine_diff_density_min -2.258
_refine_diff_density_rms 0.447
_refine_ls_extinction_method none
_refine_ls_goodness_of_fit_ref 1.020
_refine_ls_hydrogen_treatment constr
_refine_ls_matrix_type full
_refine_ls_number_parameters 1738
_refine_ls_number_reflns 34041
_refine_ls_number_restraints 1461
_refine_ls_restrained_S_all 1.016
_refine_ls_R_factor_all 0.1428
_refine_ls_R_factor_gt 0.0907
_refine_ls_shift/su_max 0.000
_refine_ls_shift/su_mean 0.000
_refine_ls_structure_factor_coef Fsqd
_refine_ls_weighting_details 'calc w=1/[\s^2^(Fo^2^)+(0.1655P)^2^+1477.7440P] where P=(Fo^2^+2Fc^2^)/3'
_refine_ls_weighting_scheme calc
_refine_ls_wR_factor_gt 0.2577
_refine_ls_wR_factor_ref 0.2983
_reflns_number_gt 21464
_reflns_number_total 34041
_reflns_threshold_expression >2sigma(I)
_cod_data_source_file c0dt00587h.txt
_cod_data_source_block 2
_cod_original_cell_volume 40230.9(8)
_cod_original_sg_symbol_H-M 'C 2/c'
_cod_database_code 7026672

loop_
_symmetry_equiv_pos_as_xyz
'x, y, z'
'-x, y, -z+1/2'
'x+1/2, y+1/2, z'
'-x+1/2, y+1/2, -z+1/2'
'-x, -y, -z'
'x, -y, z-1/2'
'-x+1/2, -y+1/2, -z'
'x+1/2, -y+1/2, z-1/2'

loop_
_atom_site_label
_atom_site_type_symbol
_atom_site_fract_x
_atom_site_fract_y
_atom_site_fract_z
_atom_site_U_iso_or_equiv
_atom_site_adp_type
_atom_site_occupancy
_atom_site_symmetry_multiplicity
_atom_site_calc_flag
_atom_site_refinement_flags
Au1 Au 0.490238(18) 0.57828(3) 0.62739(2) 0.0496(2) Uani 1 1 d .
Au2 Au 0.607802(18) 1.04223(3) 0.630387(19) 0.0474(2) Uani 1 1 d .
Au3 Au 0.779777(19) 0.63547(3) 0.62453(2) 0.0531(2) Uani 1 1 d .
Au4 Au 0.54705(2) 0.65513(3) 0.63153(2) 0.0594(2) Uani 1 1 d .
Au5 Au 0.61852(2) 0.92312(3) 0.63338(3) 0.0654(3) Uani 1 1 d .
Au6 Au 0.71554(2) 0.68515(4) 0.62536(2) 0.0609(2) Uani 1 1 d .
Au7 Au 0.58763(2) 0.78661(4) 0.63161(2) 0.0619(2) Uani 1 1 d .
Au8 Au 0.66127(2) 0.79827(4) 0.62786(3) 0.0693(3) Uani 1 1 d .
Au9 Au 0.63040(2) 0.68164(4) 0.62867(2) 0.0662(3) Uani 1 1 d .
Cu1 Cu 0.64681(7) 0.84447(10) 0.68450(7) 0.0662(7) Uani 1 1 d .
Cu2 Cu 0.68937(6) 0.70962(11) 0.68143(7) 0.0621(7) Uani 1 1 d .
Cu3 Cu 0.60005(6) 0.71067(11) 0.68523(7) 0.0618(7) Uani 1 1 d .
Cu4 Cu 0.59830(7) 0.84340(12) 0.57711(8) 0.0720(8) Uani 1 1 d .
Cu5 Cu 0.65739(7) 0.72594(16) 0.57303(8) 0.0892(10) Uani 1 1 d .
Cu6 Cu 0.56871(7) 0.69527(14) 0.57665(8) 0.0796(9) Uani 1 1 d .
P1 P 0.45031(12) 0.6341(2) 0.59064(14) 0.0526(13) Uani 1 1 d .
P2 P 0.57181(13) 1.0422(2) 0.66198(14) 0.0521(12) Uani 1 1 d .
P3 P 0.63980(13) 1.0542(2) 0.59478(13) 0.0480(12) Uani 1 1 d .
P4 P 0.81300(13) 0.6950(2) 0.66550(13) 0.0515(12) Uani 1 1 d .
P5 P 0.75383(13) 0.5688(2) 0.58468(15) 0.0582(14) Uani 1 1 d .
P6 P 0.52372(12) 0.5134(2) 0.66233(14) 0.0509(12) Uani 1 1 d .
P9 P 0.85944(17) 0.9263(2) 0.64026(18) 0.0748(18) Uani 1 1 d .
P10 P 0.60342(14) 0.3177(2) 0.63767(16) 0.0632(15) Uani 1 1 d .
P7 P 0.2270(4) 0.7482(6) 0.4342(5) 0.093(5) Uani 0.50 1 d P
F1 F 0.2104(10) 0.7745(16) 0.4580(11) 0.137(13) Uani 0.50 1 d PU
F2 F 0.2413(8) 0.7201(13) 0.4079(8) 0.099(9) Uani 0.50 1 d PU
F3 F 0.1963(8) 0.7215(13) 0.4159(8) 0.101(9) Uani 0.50 1 d PU
F4 F 0.2185(6) 0.7952(11) 0.4108(7) 0.082(7) Uani 0.50 1 d PU
F5 F 0.2600(10) 0.7695(16) 0.4563(10) 0.133(12) Uani 0.50 1 d PU
F6 F 0.2353(10) 0.6976(16) 0.4604(10) 0.129(12) Uani 0.50 1 d PU
P8 P 0.4253(2) 1.0071(4) 0.6338(3) 0.049(2) Uani 0.50 1 d PU
F7 F 0.3937(6) 1.0372(10) 0.6353(6) 0.070(6) Uani 0.50 1 d PU
F8 F 0.4570(7) 0.9790(12) 0.6332(8) 0.095(9) Uani 0.50 1 d PU
F9 F 0.4027(7) 0.9781(13) 0.5992(8) 0.095(8) Uani 0.50 1 d PU
F10 F 0.4300(9) 1.0523(15) 0.6108(10) 0.122(11) Uani 0.50 1 d PU
F11 F 0.4432(8) 1.0383(13) 0.6641(9) 0.103(9) Uani 0.50 1 d PU
F12 F 0.4171(7) 0.9660(11) 0.6582(8) 0.088(8) Uani 0.50 1 d PU
F13 F 0.8834(4) 0.8932(7) 0.6711(5) 0.112(5) Uani 1 1 d U
F14 F 0.8367(5) 0.9594(7) 0.6080(5) 0.129(6) Uani 1 1 d U
F15 F 0.8547(5) 0.9661(8) 0.6676(5) 0.139(7) Uani 1 1 d U
F16 F 0.8905(4) 0.9627(7) 0.6399(5) 0.109(5) Uani 1 1 d U
F17 F 0.8697(5) 0.8846(8) 0.6148(5) 0.140(7) Uani 1 1 d U
F18 F 0.8302(4) 0.8902(7) 0.6402(5) 0.122(6) Uani 1 1 d U
F19 F 0.5992(5) 0.3797(7) 0.6340(5) 0.126(6) Uani 1 1 d U
F20 F 0.6062(4) 0.2537(6) 0.6405(4) 0.100(5) Uani 1 1 d U
F21 F 0.6150(5) 0.3156(7) 0.6044(5) 0.122(6) Uani 1 1 d U
F22 F 0.6402(4) 0.3178(8) 0.6619(5) 0.129(6) Uani 1 1 d U
F23 F 0.5900(5) 0.3177(8) 0.6701(5) 0.127(6) Uani 1 1 d U
F24 F 0.5649(4) 0.3109(7) 0.6126(5) 0.119(5) Uani 1 1 d U
C1 C 0.4113(5) 0.6332(8) 0.5983(6) 0.059(5) Uani 1 1 d U
C2 C 0.3913(5) 0.6787(9) 0.5909(6) 0.064(6) Uani 1 1 d U
H2 H 0.3986 0.7110 0.5836 0.077 Uiso 1 1 calc R
C3 C 0.3615(7) 0.6750(11) 0.5944(7) 0.085(7) Uani 1 1 d U
H3 H 0.3463 0.7037 0.5869 0.102 Uiso 1 1 calc R
C4 C 0.3528(7) 0.6307(11) 0.6085(7) 0.088(8) Uani 1 1 d U
H4 H 0.3320 0.6298 0.6116 0.106 Uiso 1 1 calc R
C5 C 0.3714(6) 0.5907(10) 0.6177(6) 0.071(6) Uani 1 1 d U
H5 H 0.3642 0.5603 0.6272 0.085 Uiso 1 1 calc R
C6 C 0.4023(7) 0.5903(11) 0.6141(7) 0.089(8) Uani 1 1 d U
H6 H 0.4169 0.5610 0.6224 0.106 Uiso 1 1 calc R
C7 C 0.4383(5) 0.6226(8) 0.5435(6) 0.060(5) Uani 1 1 d U
C8 C 0.4253(6) 0.6609(10) 0.5188(7) 0.077(7) Uani 1 1 d U
H8 H 0.4245 0.6964 0.5266 0.092 Uiso 1 1 calc R
C9 C 0.4127(8) 0.6489(14) 0.4805(9) 0.112(10) Uani 1 1 d U
H9 H 0.4055 0.6764 0.4631 0.134 Uiso 1 1 calc R
C10 C 0.4114(7) 0.5982(13) 0.4705(8) 0.102(9) Uani 1 1 d U
H10 H 0.4035 0.5894 0.4456 0.122 Uiso 1 1 calc R
C11 C 0.4205(9) 0.5615(15) 0.4937(10) 0.125(11) Uani 1 1 d U
H11 H 0.4176 0.5258 0.4855 0.150 Uiso 1 1 calc R
C12 C 0.4351(7) 0.5706(12) 0.5318(8) 0.099(9) Uani 1 1 d U
H12 H 0.4423 0.5419 0.5483 0.119 Uiso 1 1 calc R
C13 C 0.4650(5) 0.7004(8) 0.5962(5) 0.055(5) Uani 1 1 d U
C14 C 0.4748(5) 0.7451(9) 0.6027(6) 0.062(5) Uani 1 1 d U
C15 C 0.4880(5) 0.7952(7) 0.6123(5) 0.053(5) Uani 1 1 d U
C16 C 0.5117(6) 0.8038(9) 0.6455(6) 0.073(6) Uani 1 1 d U
H16 H 0.5180 0.7756 0.6625 0.088 Uiso 1 1 calc R
C17 C 0.5265(5) 0.8537(8) 0.6546(6) 0.065(6) Uani 1 1 d U
H17 H 0.5430 0.8587 0.6776 0.078 Uiso 1 1 calc R
C18 C 0.5178(5) 0.8954(8) 0.6309(5) 0.052(5) Uani 1 1 d U
C19 C 0.4941(7) 0.8850(11) 0.5969(8) 0.098(8) Uani 1 1 d U
H19 H 0.4877 0.9128 0.5796 0.117 Uiso 1 1 calc R
C20 C 0.4801(7) 0.8362(11) 0.5880(8) 0.099(8) Uani 1 1 d U
H20 H 0.4645 0.8305 0.5646 0.118 Uiso 1 1 calc R
C21 C 0.5328(5) 0.9442(8) 0.6409(6) 0.057(5) Uani 1 1 d U
C22 C 0.5461(5) 0.9863(9) 0.6480(6) 0.061(5) Uani 1 1 d U
C23 C 0.5450(5) 1.1008(8) 0.6517(5) 0.057(5) Uani 1 1 d U
C24 C 0.5571(6) 1.1486(9) 0.6471(6) 0.071(6) Uani 1 1 d U
H24 H 0.5791 1.1512 0.6471 0.085 Uiso 1 1 calc R
C25 C 0.5377(7) 1.1947(11) 0.6422(7) 0.091(8) Uani 1 1 d U
H25 H 0.5459 1.2285 0.6387 0.109 Uiso 1 1 calc R
C26 C 0.5058(7) 1.1885(12) 0.6428(8) 0.096(8) Uani 1 1 d U
H26 H 0.4929 1.2195 0.6412 0.116 Uiso 1 1 calc R
C27 C 0.4924(8) 1.1417(12) 0.6453(8) 0.101(9) Uani 1 1 d U
H27 H 0.4700 1.1399 0.6440 0.121 Uiso 1 1 calc R
C28 C 0.5125(6) 1.0919(10) 0.6504(6) 0.074(6) Uani 1 1 d U
H28 H 0.5041 1.0576 0.6524 0.089 Uiso 1 1 calc R
C29 C 0.5881(3) 1.0363(7) 0.7104(4) 0.153(6) Uani 1 1 d GU
C30 C 0.5966(4) 0.9865(7) 0.7259(5) 0.153(6) Uani 1 1 d GU
H30 H 0.5957 0.9563 0.7111 0.184 Uiso 1 1 calc R
C31 C 0.6067(4) 0.9807(8) 0.7632(5) 0.153(6) Uani 1 1 d GU
H31 H 0.6125 0.9466 0.7738 0.184 Uiso 1 1 calc R
C32 C 0.6081(4) 1.0249(9) 0.7849(4) 0.153(6) Uani 1 1 d GU
H32 H 0.6149 1.0209 0.8103 0.184 Uiso 1 1 calc R
C33 C 0.5995(5) 1.0747(8) 0.7693(4) 0.153(6) Uani 1 1 d GU
H33 H 0.6005 1.1049 0.7841 0.184 Uiso 1 1 calc R
C34 C 0.5895(4) 1.0805(7) 0.7321(4) 0.153(6) Uani 1 1 d GU
H34 H 0.5837 1.1146 0.7214 0.184 Uiso 1 1 calc R
C35 C 0.6635(3) 1.1154(4) 0.6025(2) 0.048(4) Uani 1 1 d GU
C36 C 0.6926(3) 1.1164(4) 0.5952(3) 0.065(6) Uani 1 1 d GU
H36 H 0.7009 1.0851 0.5879 0.078 Uiso 1 1 calc R
C37 C 0.7100(2) 1.1660(5) 0.5990(3) 0.077(7) Uani 1 1 d GU
H37 H 0.7306 1.1678 0.5953 0.093 Uiso 1 1 calc R
C38 C 0.6962(3) 1.2113(4) 0.6082(3) 0.066(6) Uani 1 1 d GU
H38 H 0.7061 1.2448 0.6075 0.079 Uiso 1 1 calc R
C39 C 0.6701(3) 1.2091(3) 0.6176(3) 0.073(6) Uani 1 1 d GU
H39 H 0.6631 1.2399 0.6269 0.087 Uiso 1 1 calc R
C40 C 0.6513(2) 1.1582(4) 0.6139(2) 0.076(6) Uani 1 1 d GU
H40 H 0.6315 1.1563 0.6194 0.091 Uiso 1 1 calc R
C41 C 0.6173(3) 1.0539(4) 0.5475(3) 0.059(5) Uani 1 1 d GU
C42 C 0.6336(3) 1.0408(5) 0.5237(3) 0.083(7) Uani 1 1 d GU
H42 H 0.6550 1.0254 0.5326 0.100 Uiso 1 1 calc R
C43 C 0.6185(4) 1.0501(8) 0.4870(3) 0.137(13) Uani 1 1 d GU
H43 H 0.6297 1.0411 0.4708 0.164 Uiso 1 1 calc R
C44 C 0.5872(4) 1.0726(7) 0.4740(3) 0.120(11) Uani 1 1 d GU
H44 H 0.5769 1.0790 0.4489 0.144 Uiso 1 1 calc R
C45 C 0.5710(3) 1.0857(6) 0.4977(4) 0.128(12) Uani 1 1 d GU
H45 H 0.5496 1.1011 0.4889 0.154 Uiso 1 1 calc R
C46 C 0.5860(3) 1.0764(7) 0.5345(4) 0.096(8) Uani 1 1 d GU
H46 H 0.5749 1.0853 0.5507 0.115 Uiso 1 1 calc R
C47 C 0.6684(3) 1.0048(5) 0.6012(3) 0.056(5) Uani 1 1 d GU
C48 C 0.6883(3) 0.9698(6) 0.6089(3) 0.051(5) Uani 1 1 d GU
C49 C 0.7119(2) 0.9238(3) 0.6206(3) 0.052(5) Uani 1 1 d GU
C50 C 0.7328(2) 0.9200(3) 0.6563(3) 0.103(9) Uani 1 1 d GU
H50 H 0.7322 0.9465 0.6733 0.124 Uiso 1 1 calc R
C51 C 0.75454(18) 0.8775(3) 0.6672(2) 0.080(7) Uani 1 1 d GU
H51 H 0.7688 0.8749 0.6916 0.097 Uiso 1 1 calc R
C52 C 0.75542(15) 0.8388(3) 0.64246(19) 0.056(5) Uani 1 1 d GU
C53 C 0.73455(16) 0.8426(3) 0.6068(2) 0.104(9) Uani 1 1 d GU
H53 H 0.7352 0.8161 0.5898 0.125 Uiso 1 1 calc R
C54 C 0.71281(19) 0.8851(4) 0.5959(2) 0.070(6) Uani 1 1 d GU
H54 H 0.6986 0.8877 0.5715 0.084 Uiso 1 1 calc R
C55 C 0.77546(13) 0.7953(2) 0.65209(16) 0.059(5) Uani 1 1 d GU
C56 C 0.79408(13) 0.7571(2) 0.66193(15) 0.063(5) Uani 1 1 d GU
C57 C 0.85195(15) 0.7075(3) 0.65936(17) 0.052(5) Uani 1 1 d GU
C58 C 0.86407(14) 0.7582(3) 0.6606(2) 0.069(6) Uani 1 1 d GU
H58 H 0.8513 0.7876 0.6635 0.083 Uiso 1 1 calc R
C59 C 0.89561(16) 0.7672(4) 0.6575(3) 0.084(7) Uani 1 1 d GU
H59 H 0.9051 0.8014 0.6578 0.101 Uiso 1 1 calc R
C60 C 0.91241(18) 0.7148(4) 0.6535(3) 0.084(7) Uani 1 1 d GU
H60 H 0.9343 0.7178 0.6534 0.100 Uiso 1 1 calc R
C61 C 0.9003(2) 0.6668(4) 0.6503(2) 0.074(6) Uani 1 1 d GU
H61 H 0.9123 0.6374 0.6462 0.089 Uiso 1 1 calc R
C62 C 0.86820(19) 0.6599(3) 0.6533(2) 0.055(5) Uani 1 1 d GU
H62 H 0.8582 0.6259 0.6514 0.066 Uiso 1 1 calc R
C63 C 0.82382(17) 0.6780(3) 0.71236(19) 0.067(6) Uani 1 1 d GU
C64 C 0.83790(18) 0.7105(3) 0.73692(16) 0.074(6) Uani 1 1 d GU
H64 H 0.8407 0.7462 0.7307 0.089 Uiso 1 1 calc R
C65 C 0.8510(2) 0.6936(4) 0.77741(17) 0.100(9) Uani 1 1 d GU
H65 H 0.8633 0.7173 0.7958 0.120 Uiso 1 1 calc R
C66 C 0.8437(3) 0.6423(5) 0.7853(2) 0.099(9) Uani 1 1 d GU
H66 H 0.8503 0.6311 0.8097 0.119 Uiso 1 1 calc R
C67 C 0.8272(3) 0.6079(4) 0.7586(3) 0.107(9) Uani 1 1 d GU
H67 H 0.8235 0.5723 0.7644 0.128 Uiso 1 1 calc R
C68 C 0.8146(2) 0.6263(3) 0.7200(3) 0.077(7) Uani 1 1 d GU
H68 H 0.8010 0.6041 0.7013 0.093 Uiso 1 1 calc R
C69 C 0.7434(3) 0.5772(4) 0.5381(3) 0.076(7) Uani 1 1 d GU
C70 C 0.7661(3) 0.6038(4) 0.5264(4) 0.136(12) Uani 1 1 d GU
H70 H 0.7856 0.6182 0.5434 0.164 Uiso 1 1 calc R
C71 C 0.7603(4) 0.6093(6) 0.4897(4) 0.154(15) Uani 1 1 d GU
H71 H 0.7758 0.6275 0.4816 0.184 Uiso 1 1 calc R
C72 C 0.7318(4) 0.5883(7) 0.4647(3) 0.126(11) Uani 1 1 d GU
H72 H 0.7278 0.5920 0.4396 0.152 Uiso 1 1 calc R
C73 C 0.7091(4) 0.5617(6) 0.4764(2) 0.156(15) Uani 1 1 d GU
H73 H 0.6896 0.5473 0.4594 0.187 Uiso 1 1 calc R
C74 C 0.7149(3) 0.5562(5) 0.5131(2) 0.187(19) Uani 1 1 d GU
H74 H 0.6994 0.5380 0.5212 0.224 Uiso 1 1 calc R
C75 C 0.7771(2) 0.5071(4) 0.5942(2) 0.063(5) Uani 1 1 d GU
C76 C 0.8104(2) 0.5085(5) 0.6022(3) 0.091(8) Uani 1 1 d GU
H76 H 0.8223 0.5411 0.6060 0.110 Uiso 1 1 calc R
C77 C 0.8275(3) 0.4554(6) 0.6046(3) 0.108(9) Uani 1 1 d GU
H77 H 0.8506 0.4552 0.6096 0.129 Uiso 1 1 calc R
C78 C 0.8126(3) 0.4111(5) 0.6005(3) 0.108(9) Uani 1 1 d GU
H78 H 0.8246 0.3786 0.6048 0.130 Uiso 1 1 calc R
C79 C 0.7797(3) 0.4116(4) 0.5899(3) 0.120(11) Uani 1 1 d GU
H79 H 0.7682 0.3788 0.5838 0.144 Uiso 1 1 calc R
C80 C 0.7600(3) 0.4612(3) 0.5872(2) 0.077(7) Uani 1 1 d GU
H80 H 0.7366 0.4604 0.5809 0.092 Uiso 1 1 calc R
C81 C 0.7174(2) 0.5523(4) 0.5902(3) 0.068(6) Uani 1 1 d GU
C82 C 0.6927(3) 0.5448(6) 0.5979(4) 0.066(6) Uani 1 1 d GU
C83 C 0.6635(2) 0.5398(5) 0.6077(3) 0.063(5) Uani 1 1 d GU
C84 C 0.6664(2) 0.5504(5) 0.6432(3) 0.111(10) Uani 1 1 d GU
H84 H 0.6866 0.5633 0.6598 0.133 Uiso 1 1 calc R
C85 C 0.6396(2) 0.5421(4) 0.6545(3) 0.081(7) Uani 1 1 d GU
H85 H 0.6415 0.5493 0.6788 0.098 Uiso 1 1 calc R
C86 C 0.60998(18) 0.5232(3) 0.6303(2) 0.065(6) Uani 1 1 d GU
C87 C 0.6071(2) 0.5126(4) 0.5948(2) 0.122(11) Uani 1 1 d GU
H87 H 0.5869 0.4997 0.5783 0.146 Uiso 1 1 calc R
C88 C 0.6339(3) 0.5209(5) 0.5835(3) 0.110(10) Uani 1 1 d GU
H88 H 0.6320 0.5137 0.5593 0.132 Uiso 1 1 calc R
C89 C 0.58331(18) 0.5154(3) 0.6422(2) 0.065(6) Uani 1 1 d GU
C90 C 0.5607(2) 0.5106(3) 0.6521(2) 0.056(5) Uani 1 1 d GU
C91 C 0.50495(19) 0.4456(4) 0.6528(2) 0.054(5) Uani 1 1 d GU
C92 C 0.5235(2) 0.4021(3) 0.6511(3) 0.066(6) Uani 1 1 d GU
H92 H 0.5464 0.4061 0.6555 0.079 Uiso 1 1 calc R
C93 C 0.5090(3) 0.3527(3) 0.6431(4) 0.105(9) Uani 1 1 d GU
H93 H 0.5193 0.3238 0.6357 0.126 Uiso 1 1 calc R
C94 C 0.4764(3) 0.3484(4) 0.6469(4) 0.093(8) Uani 1 1 d GU
H94 H 0.4677 0.3145 0.6495 0.112 Uiso 1 1 calc R
C95 C 0.4579(2) 0.3951(5) 0.6469(3) 0.091(8) Uani 1 1 d GU
H95 H 0.4352 0.3913 0.6439 0.109 Uiso 1 1 calc R
C96 C 0.4706(2) 0.4442(4) 0.6508(3) 0.065(6) Uani 1 1 d GU
H96 H 0.4584 0.4751 0.6521 0.078 Uiso 1 1 calc R
C97 C 0.5372(6) 0.5196(5) 0.7092(5) 0.159(7) Uani 1 1 d GU
C98 C 0.5505(6) 0.4763(5) 0.7313(6) 0.159(7) Uani 1 1 d GU
H98 H 0.5524 0.4429 0.7210 0.190 Uiso 1 1 calc R
C99 C 0.5611(5) 0.4819(6) 0.7686(6) 0.159(7) Uani 1 1 d GU
H99 H 0.5702 0.4523 0.7837 0.190 Uiso 1 1 calc R
C100 C 0.5583(6) 0.5307(7) 0.7838(5) 0.159(7) Uani 1 1 d GU
H100 H 0.5656 0.5345 0.8093 0.190 Uiso 1 1 calc R
C101 C 0.5450(5) 0.5740(6) 0.7617(4) 0.159(7) Uani 1 1 d GU
H101 H 0.5431 0.6074 0.7721 0.190 Uiso 1 1 calc R
C102 C 0.5344(3) 0.5684(5) 0.7244(4) 0.159(7) Uani 1 1 d GU
H102 H 0.5253 0.5980 0.7093 0.190 Uiso 1 1 calc R
C103 C 0.5558(4) 0.6777(5) 0.6813(4) 0.055(5) Uani 1 1 d GU
C104 C 0.5591(4) 0.6917(5) 0.7134(4) 0.055(5) Uani 1 1 d GU
C105 C 0.5613(4) 0.7045(6) 0.7471(4) 0.069(6) Uani 1 1 d GU
C106 C 0.5428(4) 0.7488(8) 0.7494(5) 0.30(4) Uani 1 1 d GU
H106 H 0.5297 0.7666 0.7281 0.365 Uiso 1 1 calc R
C107 C 0.5435(6) 0.7670(8) 0.7829(7) 0.28(3) Uani 1 1 d GU
H107 H 0.5309 0.7973 0.7845 0.336 Uiso 1 1 calc R
C108 C 0.5627(7) 0.7410(9) 0.8142(5) 0.186(19) Uani 1 1 d GU
H108 H 0.5632 0.7534 0.8371 0.224 Uiso 1 1 calc R
C109 C 0.5811(5) 0.6967(9) 0.8119(4) 0.128(12) Uani 1 1 d GU
H109 H 0.5942 0.6789 0.8332 0.154 Uiso 1 1 calc R
C110 C 0.5804(5) 0.6785(6) 0.7784(5) 0.146(14) Uani 1 1 d GU
H110 H 0.5931 0.6482 0.7768 0.176 Uiso 1 1 calc R
C111 C 0.6044(4) 0.7945(7) 0.6852(4) 0.057(5) Uani 1 1 d GU
C112 C 0.6125(4) 0.8123(6) 0.7196(4) 0.094(8) Uani 1 1 d GDU
C113 C 0.6239(5) 0.8453(7) 0.7516(5) 0.52(3) Uani 1 1 d GDU
C114 C 0.6564(5) 0.8622(8) 0.7672(4) 0.52(3) Uani 1 1 d GDU
H114 H 0.6691 0.8702 0.7523 0.625 Uiso 1 1 calc R
C115 C 0.6704(9) 0.8673(12) 0.8044(4) 0.52(3) Uani 1 1 d GU
H115 H 0.6926 0.8788 0.8150 0.625 Uiso 1 1 calc R
C116 C 0.6519(11) 0.8556(14) 0.8261(5) 0.52(3) Uani 1 1 d GU
H116 H 0.6614 0.8591 0.8516 0.625 Uiso 1 1 calc R
C117 C 0.6194(10) 0.8388(12) 0.8106(7) 0.52(3) Uani 1 1 d GU
H117 H 0.6067 0.8308 0.8254 0.625 Uiso 1 1 calc R
C118 C 0.6054(7) 0.8336(10) 0.7733(7) 0.52(3) Uani 1 1 d GU
H118 H 0.5832 0.8221 0.7627 0.625 Uiso 1 1 calc R
C18B C 0.6539(4) 0.9247(7) 0.6847(5) 0.066(6) Uani 1 1 d GU
C119 C 0.6715(4) 0.9338(6) 0.7152(5) 0.072(6) Uani 1 1 d GU
C120 C 0.6979(2) 0.94656(19) 0.7488(3) 0.090(8) Uani 1 1 d GU
C121 C 0.7308(2) 0.9317(2) 0.7573(3) 0.148(14) Uani 1 1 d GU
H121 H 0.7380 0.9160 0.7394 0.178 Uiso 1 1 calc R
C122 C 0.7530(2) 0.9398(2) 0.7919(3) 0.126(11) Uani 1 1 d GU
H122 H 0.7755 0.9297 0.7977 0.151 Uiso 1 1 calc R
C123 C 0.7425(3) 0.9628(2) 0.8181(3) 0.139(13) Uani 1 1 d GU
H123 H 0.7577 0.9683 0.8418 0.167 Uiso 1 1 calc R
C124 C 0.7097(3) 0.9776(2) 0.8097(3) 0.24(3) Uani 1 1 d GU
H124 H 0.7025 0.9933 0.8276 0.283 Uiso 1 1 calc R
C125 C 0.6874(3) 0.9695(2) 0.7750(3) 0.176(17) Uani 1 1 d GU
H125 H 0.6650 0.9797 0.7692 0.211 Uiso 1 1 calc R
C126 C 0.68517(16) 0.7925(2) 0.68231(17) 0.062(5) Uani 1 1 d GU
C127 C 0.70643(15) 0.7867(2) 0.71087(17) 0.068(6) Uani 1 1 d GU
C128 C 0.73118(15) 0.7904(2) 0.74642(17) 0.058(5) Uani 1 1 d GU
C129 C 0.76390(14) 0.7811(2) 0.75090(19) 0.097(8) Uani 1 1 d GU
H129 H 0.7686 0.7663 0.7311 0.116 Uiso 1 1 calc R
C130 C 0.79065(15) 0.7918(3) 0.7824(2) 0.078(7) Uani 1 1 d GU
H130 H 0.8128 0.7957 0.7831 0.093 Uiso 1 1 calc R
C131 C 0.78160(17) 0.7958(3) 0.81103(19) 0.091(8) Uani 1 1 d GU
H131 H 0.7984 0.7980 0.8340 0.109 Uiso 1 1 calc R
C132 C 0.74744(18) 0.7968(2) 0.80954(17) 0.104(9) Uani 1 1 d GU
H132 H 0.7418 0.8024 0.8305 0.125 Uiso 1 1 calc R
C133 C 0.72411(16) 0.7896(2) 0.77662(17) 0.099(9) Uani 1 1 d GU
H133 H 0.7019 0.7837 0.7751 0.119 Uiso 1 1 calc R
C134 C 0.72538(17) 0.6617(3) 0.67294(18) 0.060(5) Uani 1 1 d GU
C135 C 0.73034(14) 0.6454(2) 0.70462(18) 0.057(5) Uani 1 1 d GU
C136 C 0.73798(13) 0.6225(2) 0.74167(18) 0.062(5) Uani 1 1 d GU
C137 C 0.72683(16) 0.5700(2) 0.7400(2) 0.120(11) Uani 1 1 d GU
H137 H 0.7151 0.5524 0.7180 0.144 Uiso 1 1 calc R
C138 C 0.73567(18) 0.5425(2) 0.7786(2) 0.106(9) Uani 1 1 d GU
H138 H 0.7279 0.5081 0.7816 0.128 Uiso 1 1 calc R
C139 C 0.75681(18) 0.5745(2) 0.8093(2) 0.090(8) Uani 1 1 d GU
H139 H 0.7654 0.5584 0.8324 0.108 Uiso 1 1 calc R
C140 C 0.76487(15) 0.6290(2) 0.80536(19) 0.104(9) Uani 1 1 d GU
H140 H 0.7746 0.6502 0.8263 0.124 Uiso 1 1 calc R
C141 C 0.75847(13) 0.6520(2) 0.77025(18) 0.079(7) Uani 1 1 d GU
H141 H 0.7677 0.6850 0.7669 0.095 Uiso 1 1 calc R
C142 C 0.64367(13) 0.6736(2) 0.68260(17) 0.070(6) Uani 1 1 d GU
C143 C 0.64733(12) 0.6598(2) 0.71244(17) 0.055(5) Uani 1 1 d GU
C144 C 0.65427(14) 0.6369(2) 0.74658(18) 0.065(6) Uani 1 1 d GU
C145 C 0.67809(15) 0.6522(2) 0.77741(17) 0.098(8) Uani 1 1 d GU
H145 H 0.6907 0.6824 0.7756 0.117 Uiso 1 1 calc R
C146 C 0.68647(19) 0.6292(3) 0.81128(17) 0.105(9) Uani 1 1 d GU
H146 H 0.7037 0.6435 0.8313 0.126 Uiso 1 1 calc R
C147 C 0.6691(2) 0.5853(3) 0.8151(2) 0.103(9) Uani 1 1 d GU
H147 H 0.6743 0.5673 0.8375 0.124 Uiso 1 1 calc R
C148 C 0.6428(2) 0.5681(3) 0.7836(2) 0.105(9) Uani 1 1 d GU
H148 H 0.6299 0.5386 0.7860 0.125 Uiso 1 1 calc R
C149 C 0.63492(16) 0.5919(3) 0.7497(2) 0.068(6) Uani 1 1 d GU
H149 H 0.6174 0.5788 0.7295 0.082 Uiso 1 1 calc R
C150 C 0.5393(2) 0.6294(4) 0.5819(3) 0.076(6) Uani 1 1 d GU
C151 C 0.5329(2) 0.6178(5) 0.5500(3) 0.094(8) Uani 1 1 d GU
C152 C 0.5264(6) 0.6072(5) 0.5110(5) 0.151(14) Uani 1 1 d GU
C153 C 0.4962(5) 0.6182(7) 0.4845(6) 0.115(10) Uani 1 1 d GU
H153 H 0.4793 0.6354 0.4908 0.138 Uiso 1 1 calc R
C154 C 0.4907(6) 0.6041(8) 0.4489(5) 0.156(15) Uani 1 1 d GU
H154 H 0.4701 0.6116 0.4308 0.187 Uiso 1 1 calc R
C155 C 0.5154(7) 0.5790(8) 0.4397(6) 0.158(15) Uani 1 1 d GU
H155 H 0.5117 0.5694 0.4153 0.190 Uiso 1 1 calc R
C156 C 0.5457(6) 0.5681(9) 0.4662(8) 0.28(3) Uani 1 1 d GU
H156 H 0.5626 0.5509 0.4599 0.333 Uiso 1 1 calc R
C157 C 0.5512(6) 0.5821(7) 0.5018(7) 0.29(4) Uani 1 1 d GU
H157 H 0.5718 0.5746 0.5199 0.351 Uiso 1 1 calc R
C158 C 0.5637(5) 0.7799(6) 0.5796(5) 0.076(7) Uani 1 1 d GU
C160 C 0.5456(5) 0.7719(5) 0.5509(5) 0.097(8) Uani 1 1 d GU
C161 C 0.5234(7) 0.7668(7) 0.5135(7) 0.283(15) Uani 1 1 d GU
C162 C 0.4914(7) 0.7776(12) 0.5120(8) 0.283(15) Uani 1 1 d GU
H162 H 0.4875 0.7916 0.5325 0.340 Uiso 1 1 calc R
C163 C 0.4650(7) 0.7679(13) 0.4804(10) 0.283(15) Uani 1 1 d GU
H163 H 0.4431 0.7753 0.4793 0.340 Uiso 1 1 calc R
C164 C 0.4707(9) 0.7475(11) 0.4503(8) 0.283(15) Uani 1 1 d GU
H164 H 0.4527 0.7408 0.4288 0.340 Uiso 1 1 calc R
C165 C 0.5028(10) 0.7367(12) 0.4519(8) 0.283(15) Uani 1 1 d GU
H165 H 0.5067 0.7227 0.4314 0.340 Uiso 1 1 calc R
C166 C 0.5291(8) 0.7464(10) 0.4835(9) 0.283(15) Uani 1 1 d GU
H166 H 0.5510 0.7390 0.4845 0.340 Uiso 1 1 calc R
C66B C 0.5881(5) 0.9214(7) 0.5838(5) 0.068(6) Uani 1 1 d GU
C167 C 0.5687(5) 0.9222(6) 0.5531(5) 0.096(8) Uani 1 1 d GU
C168 C 0.5424(7) 0.9334(11) 0.5155(8) 0.280(15) Uani 1 1 d GU
C169 C 0.5563(6) 0.9404(8) 0.4889(9) 0.280(15) Uani 1 1 d GU
H169 H 0.5796 0.9435 0.4953 0.336 Uiso 1 1 calc R
C170 C 0.5363(8) 0.9428(13) 0.4528(9) 0.280(15) Uani 1 1 d GU
H170 H 0.5458 0.9475 0.4346 0.336 Uiso 1 1 calc R
C171 C 0.5022(7) 0.9382(12) 0.4433(9) 0.280(15) Uani 1 1 d GU
H171 H 0.4885 0.9398 0.4187 0.336 Uiso 1 1 calc R
C172 C 0.4883(6) 0.9312(10) 0.4700(11) 0.280(15) Uani 1 1 d GU
H172 H 0.4650 0.9281 0.4635 0.336 Uiso 1 1 calc R
C173 C 0.5083(7) 0.9289(13) 0.5060(11) 0.280(15) Uani 1 1 d GU
H173 H 0.4988 0.9241 0.5242 0.336 Uiso 1 1 calc R
C174 C 0.7058(4) 0.7066(8) 0.5738(6) 0.075(6) Uani 1 1 d GU
C175 C 0.6986(5) 0.7212(8) 0.5430(6) 0.086(7) Uani 1 1 d GU
C176 C 0.6943(5) 0.7381(11) 0.5029(6) 0.147(14) Uani 1 1 d GU
C177 C 0.6773(8) 0.6994(10) 0.4784(8) 0.22(2) Uani 1 1 d GU
H177 H 0.6665 0.6713 0.4860 0.268 Uiso 1 1 calc R
C178 C 0.6760(8) 0.7019(15) 0.4428(7) 0.22(2) Uani 1 1 d GU
H178 H 0.6644 0.6754 0.4261 0.263 Uiso 1 1 calc R
C179 C 0.6918(10) 0.7430(16) 0.4316(7) 0.28(3) Uani 1 1 d GU
H179 H 0.6909 0.7446 0.4073 0.331 Uiso 1 1 calc R
C180 C 0.7088(11) 0.7816(14) 0.4561(11) 0.70(13) Uani 1 1 d GU
H180 H 0.7196 0.8097 0.4485 0.841 Uiso 1 1 calc R
C181 C 0.7101(8) 0.7792(15) 0.4917(9) 0.70(13) Uani 1 1 d GU
H181 H 0.7217 0.8057 0.5085 0.843 Uiso 1 1 calc R
C182 C 0.6422(5) 0.8089(9) 0.5762(6) 0.074(6) Uani 1 1 d GU
C183 C 0.6338(6) 0.8291(9) 0.5479(6) 0.135(12) Uani 1 1 d GU
C184 C 0.6270(8) 0.8609(8) 0.5098(8) 0.291(16) Uani 1 1 d GU
C185 C 0.6482(10) 0.9002(10) 0.5061(10) 0.291(16) Uani 1 1 d GU
H185 H 0.6644 0.9148 0.5269 0.349 Uiso 1 1 calc R
C186 C 0.6457(10) 0.9184(11) 0.4720(11) 0.291(16) Uani 1 1 d GU
H186 H 0.6602 0.9453 0.4695 0.349 Uiso 1 1 calc R
C187 C 0.6220(11) 0.8971(11) 0.4416(9) 0.291(16) Uani 1 1 d GU
H187 H 0.6203 0.9095 0.4182 0.349 Uiso 1 1 calc R
C188 C 0.6008(10) 0.8577(12) 0.4452(8) 0.291(16) Uani 1 1 d GU
H188 H 0.5846 0.8432 0.4244 0.349 Uiso 1 1 calc R
C189 C 0.6033(7) 0.8396(10) 0.4793(8) 0.291(16) Uani 1 1 d GU
H189 H 0.5887 0.8127 0.4818 0.349 Uiso 1 1 calc R
C190 C 0.6175(6) 0.6732(8) 0.5771(6) 0.086(7) Uani 1 1 d GU
C191 C 0.6162(6) 0.6651(7) 0.5500(6) 0.154(15) Uani 1 1 d GDU
C192 C 0.6177(7) 0.6482(10) 0.5140(7) 0.35(2) Uani 1 1 d GDU
C193 C 0.6273(11) 0.5967(12) 0.5096(10) 0.35(2) Uani 1 1 d GDU
H193 H 0.6370 0.5746 0.5301 0.420 Uiso 1 1 calc R
C194 C 0.6228(13) 0.5774(17) 0.4752(12) 0.35(2) Uani 1 1 d GU
H194 H 0.6294 0.5422 0.4722 0.420 Uiso 1 1 calc R
C195 C 0.6087(11) 0.610(2) 0.4453(9) 0.35(2) Uani 1 1 d GU
H195 H 0.6056 0.5965 0.4218 0.420 Uiso 1 1 calc R
C196 C 0.5991(12) 0.661(2) 0.4497(7) 0.35(2) Uani 1 1 d GU
H196 H 0.5895 0.6833 0.4292 0.420 Uiso 1 1 calc R
C197 C 0.6036(11) 0.6805(15) 0.4841(7) 0.35(2) Uani 1 1 d GDU
H197 H 0.5971 0.7157 0.4871 0.420 Uiso 1 1 calc R
O1 O 0.1958(7) 0.9186(12) 0.7560(9) 0.092(10) Uani 0.50 1 d PDU
C198 C 0.1670(7) 0.9130(11) 0.7480(9) 0.052(9) Uani 0.50 1 d PDU
C199 C 0.1499(10) 0.8691(17) 0.7594(13) 0.085(14) Uani 0.50 1 d PDU
H19A H 0.1319 0.8557 0.7385 0.127 Uiso 0.50 1 calc PR
H19B H 0.1410 0.8822 0.7776 0.127 Uiso 0.50 1 calc PR
H19C H 0.1656 0.8403 0.7698 0.127 Uiso 0.50 1 calc PR
C200 C 0.1405(9) 0.948(2) 0.7255(15) 0.12(2) Uani 0.50 1 d PDU
H20A H 0.1412 0.9818 0.7379 0.176 Uiso 0.50 1 calc PR
H20B H 0.1191 0.9308 0.7212 0.176 Uiso 0.50 1 calc PR
H20C H 0.1436 0.9542 0.7023 0.176 Uiso 0.50 1 calc PR
O2 O 0.2349(10) 0.9565(17) 0.4223(11) 0.128(15) Uani 0.50 1 d PDU
C201 C 0.2579(10) 0.9505(17) 0.4480(11) 0.078(13) Uani 0.50 1 d PDU
C202 C 0.260(2) 0.925(3) 0.4813(13) 0.16(3) Uani 0.50 1 d PDU
H20D H 0.2556 0.9505 0.4977 0.235 Uiso 0.50 1 calc PR
H20E H 0.2819 0.9094 0.4926 0.235 Uiso 0.50 1 calc PR
H20F H 0.2434 0.8961 0.4763 0.235 Uiso 0.50 1 calc PR
C203 C 0.2875(10) 0.981(2) 0.4614(14) 0.094(16) Uani 0.50 1 d PDU
H20G H 0.3044 0.9660 0.4529 0.141 Uiso 0.50 1 calc PR
H20H H 0.2955 0.9812 0.4878 0.141 Uiso 0.50 1 calc PR
H20I H 0.2829 1.0180 0.4526 0.141 Uiso 0.50 1 calc PR
O3 O 0.1764(12) 0.932(2) 0.5432(11) 0.139(16) Uani 0.50 1 d PDU
C204 C 0.1772(16) 0.890(2) 0.5340(11) 0.11(2) Uani 0.50 1 d PDU
C205 C 0.1820(15) 0.870(2) 0.5700(13) 0.111(19) Uani 0.50 1 d PDU
H20J H 0.1998 0.8434 0.5768 0.167 Uiso 0.50 1 calc PR
H20K H 0.1615 0.8528 0.5702 0.167 Uiso 0.50 1 calc PR
H20L H 0.1877 0.8991 0.5873 0.167 Uiso 0.50 1 calc PR
C206 C 0.170(2) 0.908(3) 0.4968(11) 0.18(3) Uani 0.50 1 d PDU
H20M H 0.1762 0.9456 0.4970 0.265 Uiso 0.50 1 calc PR
H20N H 0.1458 0.9052 0.4838 0.265 Uiso 0.50 1 calc PR
H20O H 0.1816 0.8867 0.4848 0.265 Uiso 0.50 1 calc PR
O4 O 0.0992(7) 0.2863(11) 0.9667(7) 0.061(7) Uani 0.50 1 d PDU
C207 C 0.1253(8) 0.302(2) 0.9706(11) 0.087(15) Uani 0.50 1 d PDU
C208 C 0.1241(18) 0.326(3) 0.9367(15) 0.14(3) Uani 0.50 1 d PDU
H20P H 0.1018 0.3223 0.9190 0.208 Uiso 0.50 1 calc PR
H20Q H 0.1399 0.3078 0.9277 0.208 Uiso 0.50 1 calc PR
H20R H 0.1299 0.3636 0.9405 0.208 Uiso 0.50 1 calc PR
C209 C 0.139(3) 0.322(6) 1.007(2) 0.37(10) Uani 0.50 1 d PDU
H20S H 0.1589 0.3426 1.0098 0.556 Uiso 0.50 1 calc PR
H20T H 0.1447 0.2918 1.0241 0.556 Uiso 0.50 1 calc PR
H20U H 0.1227 0.3445 1.0124 0.556 Uiso 0.50 1 calc PR

loop_
_atom_site_aniso_label
_atom_site_aniso_U_11
_atom_site_aniso_U_22
_atom_site_aniso_U_33
_atom_site_aniso_U_23
_atom_site_aniso_U_13
_atom_site_aniso_U_12
Au1 0.0481(4) 0.0436(4) 0.0543(5) -0.0020(3) 0.0142(3) -0.0025(3)
Au2 0.0471(4) 0.0473(4) 0.0470(4) -0.0007(3) 0.0149(3) -0.0025(3)
Au3 0.0499(4) 0.0637(5) 0.0476(5) -0.0040(4) 0.0193(3) -0.0033(4)
Au4 0.0532(5) 0.0591(5) 0.0681(6) -0.0016(4) 0.0239(4) -0.0114(4)
Au5 0.0690(6) 0.0506(5) 0.0781(6) 0.0063(4) 0.0270(5) 0.0005(4)
Au6 0.0496(5) 0.0783(6) 0.0583(5) 0.0049(4) 0.0228(4) 0.0057(4)
Au7 0.0556(5) 0.0667(6) 0.0639(5) -0.0010(4) 0.0213(4) -0.0031(4)
Au8 0.0554(5) 0.0784(6) 0.0749(6) 0.0151(5) 0.0236(4) -0.0045(4)
Au9 0.0656(6) 0.0667(6) 0.0700(6) -0.0054(4) 0.0281(4) -0.0004(4)
Cu1 0.0709(17) 0.0524(15) 0.0690(17) 0.0023(13) 0.0158(13) -0.0096(12)
Cu2 0.0572(15) 0.0667(17) 0.0648(16) 0.0091(13) 0.0241(12) 0.0072(12)
Cu3 0.0562(15) 0.0692(17) 0.0652(16) -0.0001(13) 0.0276(12) -0.0090(12)
Cu4 0.0755(19) 0.0727(18) 0.0657(17) 0.0093(14) 0.0215(14) 0.0096(14)
Cu5 0.0657(18) 0.144(3) 0.0640(18) 0.0080(19) 0.0306(15) 0.0258(19)
Cu6 0.0723(19) 0.104(2) 0.0631(18) -0.0174(16) 0.0241(14) -0.0307(16)
P1 0.048(3) 0.043(3) 0.061(3) 0.005(2) 0.012(2) -0.009(2)
P2 0.062(3) 0.045(3) 0.054(3) -0.004(2) 0.026(3) -0.009(2)
P3 0.058(3) 0.046(3) 0.041(3) 0.005(2) 0.018(2) 0.004(2)
P4 0.051(3) 0.058(3) 0.041(3) -0.001(2) 0.009(2) 0.010(2)
P5 0.046(3) 0.068(4) 0.063(3) -0.007(3) 0.023(2) -0.001(2)
P6 0.041(3) 0.061(3) 0.049(3) 0.003(2) 0.013(2) 0.000(2)
P9 0.084(4) 0.055(4) 0.076(4) -0.017(3) 0.015(3) -0.004(3)
P10 0.053(3) 0.067(4) 0.064(4) 0.012(3) 0.012(3) 0.013(3)
P7 0.085(10) 0.067(9) 0.149(14) -0.004(9) 0.069(10) -0.010(7)
F1 0.135(15) 0.137(15) 0.136(15) -0.001(9) 0.043(10) -0.011(9)
F2 0.094(12) 0.104(12) 0.106(12) 0.003(9) 0.042(9) -0.005(9)
F3 0.103(12) 0.096(12) 0.108(12) -0.009(9) 0.043(9) 0.012(9)
F4 0.067(10) 0.093(11) 0.084(11) 0.002(8) 0.025(8) 0.008(8)
F5 0.135(15) 0.134(15) 0.135(15) 0.006(9) 0.050(10) -0.001(9)
F6 0.130(15) 0.128(15) 0.129(14) -0.001(9) 0.045(10) -0.003(9)
P8 0.052(5) 0.065(6) 0.044(5) -0.003(4) 0.034(4) -0.008(4)
F7 0.065(10) 0.078(10) 0.070(10) 0.003(8) 0.026(8) -0.004(8)
F8 0.095(12) 0.091(12) 0.104(12) -0.005(9) 0.042(9) 0.007(9)
F9 0.093(11) 0.115(12) 0.092(11) -0.019(9) 0.049(9) -0.011(9)
F10 0.116(14) 0.128(14) 0.129(14) 0.004(9) 0.053(10) 0.005(9)
F11 0.097(12) 0.104(12) 0.114(12) -0.008(9) 0.045(9) 0.004(9)
F12 0.088(11) 0.089(11) 0.091(11) 0.005(8) 0.038(8) -0.006(8)
F13 0.107(8) 0.104(8) 0.121(9) 0.007(7) 0.036(7) 0.012(7)
F14 0.129(9) 0.112(9) 0.123(9) 0.019(7) 0.013(7) -0.007(7)
F15 0.143(10) 0.133(10) 0.141(10) -0.035(8) 0.051(8) 0.016(8)
F16 0.097(8) 0.103(8) 0.122(9) 0.007(7) 0.031(7) -0.006(7)
F17 0.135(10) 0.144(10) 0.144(10) -0.026(8) 0.055(8) -0.004(8)
F18 0.099(8) 0.117(9) 0.147(9) -0.001(8) 0.040(7) -0.010(7)
F19 0.124(9) 0.111(9) 0.145(10) 0.005(7) 0.049(7) 0.003(7)
F20 0.096(8) 0.102(8) 0.109(8) 0.015(7) 0.044(6) 0.013(6)
F21 0.136(9) 0.120(9) 0.121(9) 0.014(7) 0.058(7) 0.024(7)
F22 0.101(9) 0.131(9) 0.136(9) -0.002(8) 0.016(7) 0.013(7)
F23 0.125(9) 0.133(10) 0.131(9) 0.001(8) 0.056(8) 0.021(7)
F24 0.103(9) 0.114(9) 0.129(9) -0.002(7) 0.024(7) 0.010(7)
C1 0.056(8) 0.059(9) 0.063(9) 0.008(7) 0.024(7) 0.001(7)
C2 0.056(9) 0.059(9) 0.074(9) 0.014(7) 0.018(7) 0.001(7)
C3 0.079(10) 0.084(11) 0.092(11) 0.010(8) 0.028(8) 0.001(8)
C4 0.079(10) 0.091(11) 0.095(11) 0.000(8) 0.031(8) 0.002(8)
C5 0.063(9) 0.068(10) 0.084(10) 0.011(8) 0.028(8) -0.002(8)
C6 0.089(11) 0.085(11) 0.091(11) 0.004(8) 0.030(8) -0.006(8)
C7 0.064(9) 0.048(8) 0.061(9) 0.002(7) 0.014(7) -0.005(7)
C8 0.073(10) 0.077(10) 0.078(10) 0.008(8) 0.023(8) -0.004(8)
C9 0.110(13) 0.114(13) 0.111(13) 0.005(9) 0.038(9) 0.001(9)
C10 0.104(12) 0.103(12) 0.094(12) -0.004(9) 0.027(9) -0.003(9)
C11 0.131(14) 0.119(14) 0.121(14) -0.007(9) 0.038(9) -0.007(9)
C12 0.104(12) 0.098(12) 0.095(12) -0.001(9) 0.031(9) -0.009(9)
C13 0.052(8) 0.059(9) 0.054(8) -0.003(7) 0.016(7) -0.003(7)
C14 0.059(9) 0.061(9) 0.066(9) 0.003(7) 0.020(7) 0.006(7)
C15 0.060(8) 0.042(8) 0.054(8) 0.011(7) 0.017(7) 0.001(7)
C16 0.074(10) 0.067(10) 0.070(10) 0.004(8) 0.015(7) -0.005(8)
C17 0.063(9) 0.055(9) 0.065(9) 0.005(7) 0.007(7) -0.003(7)
C18 0.054(8) 0.051(8) 0.054(8) 0.001(7) 0.022(7) 0.000(7)
C19 0.104(12) 0.081(11) 0.098(11) 0.008(8) 0.023(8) -0.008(9)
C20 0.100(12) 0.088(11) 0.096(11) 0.001(9) 0.019(8) -0.007(9)
C21 0.051(8) 0.055(9) 0.068(9) 0.004(7) 0.023(7) -0.006(7)
C22 0.064(9) 0.062(9) 0.059(9) 0.006(7) 0.021(7) -0.006(7)
C23 0.052(8) 0.055(8) 0.063(9) -0.004(7) 0.017(7) -0.007(7)
C24 0.068(9) 0.069(10) 0.080(10) 0.001(8) 0.031(8) -0.001(8)
C25 0.089(11) 0.085(11) 0.099(11) 0.005(8) 0.033(8) -0.003(8)
C26 0.099(11) 0.086(11) 0.108(12) 0.009(9) 0.040(9) 0.011(9)
C27 0.097(12) 0.097(12) 0.116(12) 0.007(9) 0.045(9) 0.002(9)
C28 0.067(9) 0.073(10) 0.089(10) 0.002(8) 0.035(8) 0.004(8)
C29 0.156(7) 0.155(7) 0.149(7) -0.002(4) 0.053(4) -0.001(4)
C30 0.156(7) 0.155(7) 0.149(7) -0.002(4) 0.053(4) -0.001(4)
C31 0.156(7) 0.155(7) 0.149(7) -0.002(4) 0.053(4) -0.001(4)
C32 0.156(7) 0.155(7) 0.149(7) -0.002(4) 0.053(4) -0.001(4)
C33 0.156(7) 0.155(7) 0.149(7) -0.002(4) 0.053(4) -0.001(4)
C34 0.156(7) 0.155(7) 0.149(7) -0.002(4) 0.053(4) -0.001(4)
C35 0.045(8) 0.047(8) 0.053(8) 0.004(7) 0.019(6) -0.001(6)
C36 0.063(9) 0.065(9) 0.066(9) -0.003(7) 0.022(7) -0.003(7)
C37 0.077(10) 0.076(10) 0.082(10) 0.008(8) 0.031(8) -0.003(8)
C38 0.063(9) 0.065(9) 0.076(9) 0.002(7) 0.031(7) -0.007(7)
C39 0.073(9) 0.064(9) 0.084(10) -0.006(8) 0.030(8) 0.009(8)
C40 0.074(10) 0.079(10) 0.075(10) -0.006(8) 0.026(8) 0.005(8)
C41 0.061(9) 0.063(9) 0.054(8) -0.005(7) 0.021(7) -0.006(7)
C42 0.084(10) 0.086(11) 0.076(10) 0.006(8) 0.022(8) -0.005(8)
C43 0.138(15) 0.141(15) 0.132(15) -0.002(9) 0.050(10) -0.002(9)
C44 0.122(14) 0.126(14) 0.112(13) 0.006(9) 0.040(9) -0.003(9)
C45 0.129(14) 0.124(14) 0.125(14) 0.001(9) 0.036(9) 0.007(9)
C46 0.098(11) 0.100(12) 0.086(11) -0.007(8) 0.026(8) -0.001(9)
C47 0.055(8) 0.061(9) 0.055(8) 0.002(7) 0.025(7) -0.003(7)
C48 0.055(8) 0.048(8) 0.047(8) -0.005(7) 0.015(6) -0.005(7)
C49 0.051(8) 0.051(8) 0.055(8) 0.004(7) 0.019(7) -0.005(7)
C50 0.109(12) 0.100(12) 0.098(12) -0.002(9) 0.031(9) 0.014(9)
C51 0.080(10) 0.073(10) 0.079(10) 0.001(8) 0.015(8) 0.007(8)
C52 0.051(8) 0.061(9) 0.056(8) 0.007(7) 0.022(7) 0.002(7)
C53 0.103(12) 0.109(12) 0.100(12) -0.001(9) 0.037(9) 0.015(9)
C54 0.078(9) 0.066(9) 0.061(9) -0.001(7) 0.018(7) 0.021(8)
C55 0.050(8) 0.062(9) 0.061(9) 0.002(7) 0.015(7) -0.002(7)
C56 0.058(9) 0.061(9) 0.069(9) -0.009(7) 0.022(7) 0.006(7)
C57 0.055(8) 0.054(8) 0.048(8) 0.003(7) 0.019(7) 0.002(7)
C58 0.067(9) 0.066(9) 0.075(9) -0.007(8) 0.025(7) 0.003(7)
C59 0.081(10) 0.089(11) 0.086(10) -0.004(8) 0.033(8) 0.002(8)
C60 0.072(10) 0.087(11) 0.091(11) 0.001(8) 0.027(8) 0.005(8)
C61 0.072(10) 0.066(10) 0.090(10) 0.005(8) 0.033(8) 0.006(8)
C62 0.056(8) 0.059(9) 0.051(8) 0.010(7) 0.019(7) 0.007(7)
C63 0.069(9) 0.076(10) 0.059(9) -0.004(7) 0.024(7) 0.013(8)
C64 0.081(10) 0.075(10) 0.063(9) -0.008(8) 0.022(8) 0.001(8)
C65 0.094(11) 0.101(12) 0.097(12) -0.010(9) 0.023(8) 0.008(9)
C66 0.097(11) 0.109(12) 0.093(11) 0.001(9) 0.035(9) 0.007(9)
C67 0.109(12) 0.110(12) 0.102(12) 0.005(9) 0.038(9) -0.005(9)
C68 0.075(10) 0.083(10) 0.073(10) 0.008(8) 0.025(8) -0.001(8)
C69 0.071(10) 0.086(10) 0.070(10) -0.006(8) 0.021(8) -0.009(8)
C70 0.134(15) 0.140(15) 0.131(15) 0.007(9) 0.041(10) 0.000(9)
C71 0.157(17) 0.158(17) 0.150(17) 0.003(10) 0.059(10) -0.008(10)
C72 0.135(14) 0.131(14) 0.115(14) -0.002(9) 0.046(10) -0.005(9)
C73 0.156(17) 0.158(17) 0.155(17) -0.008(10) 0.053(10) -0.004(10)
C74 0.19(2) 0.19(2) 0.19(2) -0.001(10) 0.067(11) 0.001(10)
C75 0.058(9) 0.063(9) 0.065(9) -0.008(7) 0.019(7) 0.001(7)
C76 0.085(11) 0.091(11) 0.094(11) -0.005(8) 0.026(8) 0.011(8)
C77 0.095(12) 0.114(13) 0.116(12) -0.002(9) 0.038(9) 0.010(9)
C78 0.103(12) 0.102(12) 0.116(12) 0.000(9) 0.034(9) 0.006(9)
C79 0.118(13) 0.115(13) 0.122(13) 0.003(9) 0.034(9) 0.004(9)
C80 0.075(10) 0.070(10) 0.081(10) -0.003(8) 0.021(8) 0.004(8)
C81 0.064(9) 0.070(9) 0.067(9) -0.014(8) 0.019(7) -0.008(7)
C82 0.058(9) 0.075(10) 0.070(9) -0.009(8) 0.028(7) -0.009(7)
C83 0.054(8) 0.077(9) 0.060(9) -0.009(7) 0.021(7) -0.007(7)
C84 0.109(12) 0.117(13) 0.112(13) -0.005(9) 0.046(9) -0.009(9)
C85 0.074(10) 0.090(11) 0.087(10) -0.014(8) 0.037(8) -0.004(8)
C86 0.060(9) 0.065(9) 0.070(9) -0.012(7) 0.022(7) -0.001(7)
C87 0.114(13) 0.135(14) 0.121(13) -0.002(9) 0.046(9) -0.001(9)
C88 0.105(12) 0.118(13) 0.108(12) -0.003(9) 0.036(9) -0.010(9)
C89 0.062(9) 0.065(9) 0.071(9) 0.009(7) 0.027(7) -0.002(7)
C90 0.051(8) 0.051(8) 0.063(9) 0.006(7) 0.017(7) 0.007(7)
C91 0.057(8) 0.055(8) 0.058(8) 0.004(7) 0.028(7) 0.000(7)
C92 0.053(8) 0.063(9) 0.080(9) -0.001(8) 0.019(7) -0.006(7)
C93 0.105(12) 0.101(12) 0.112(12) 0.001(9) 0.043(9) 0.012(9)
C94 0.088(11) 0.085(11) 0.108(11) 0.002(8) 0.035(8) -0.009(8)
C95 0.092(11) 0.084(11) 0.101(11) 0.001(8) 0.039(8) -0.008(8)
C96 0.063(9) 0.067(9) 0.072(9) -0.002(7) 0.033(7) 0.000(7)
C97 0.163(7) 0.158(8) 0.151(8) 0.002(4) 0.050(4) -0.003(4)
C98 0.163(7) 0.158(8) 0.151(8) 0.002(4) 0.050(4) -0.003(4)
C99 0.163(7) 0.158(8) 0.151(8) 0.002(4) 0.050(4) -0.003(4)
C100 0.163(7) 0.158(8) 0.151(8) 0.002(4) 0.050(4) -0.003(4)
C101 0.163(7) 0.158(8) 0.151(8) 0.002(4) 0.050(4) -0.003(4)
C102 0.163(7) 0.158(8) 0.151(8) 0.002(4) 0.050(4) -0.003(4)
C103 0.060(8) 0.041(8) 0.058(9) 0.008(7) 0.012(7) -0.009(7)
C104 0.053(8) 0.052(8) 0.056(9) 0.004(7) 0.013(7) -0.001(7)
C105 0.068(9) 0.062(9) 0.068(9) -0.007(7) 0.012(7) 0.004(7)
C106 0.30(4) 0.31(4) 0.30(4) -0.008(10) 0.106(16) 0.004(10)
C107 0.28(3) 0.28(3) 0.28(3) -0.002(10) 0.093(15) 0.004(10)
C108 0.19(2) 0.19(2) 0.18(2) -0.011(10) 0.069(11) 0.006(10)
C109 0.139(14) 0.124(14) 0.117(14) -0.003(9) 0.038(9) 0.006(9)
C110 0.150(16) 0.153(16) 0.141(16) -0.002(9) 0.056(10) 0.008(10)
C111 0.053(8) 0.064(9) 0.059(9) -0.006(7) 0.024(7) 0.004(7)
C112 0.090(11) 0.087(11) 0.102(11) 0.009(8) 0.031(8) -0.007(8)
C113 0.52(3) 0.52(3) 0.52(3) 0.000(4) 0.179(12) -0.001(4)
C114 0.52(3) 0.52(3) 0.52(3) 0.000(4) 0.179(12) -0.001(4)
C115 0.52(3) 0.52(3) 0.52(3) 0.000(4) 0.179(12) -0.001(4)
C116 0.52(3) 0.52(3) 0.52(3) 0.000(4) 0.179(12) -0.001(4)
C117 0.52(3) 0.52(3) 0.52(3) 0.000(4) 0.179(12) -0.001(4)
C118 0.52(3) 0.52(3) 0.52(3) 0.000(4) 0.179(12) -0.001(4)
C18B 0.067(9) 0.061(9) 0.073(9) 0.000(7) 0.026(7) -0.005(7)
C119 0.072(9) 0.062(9) 0.079(10) -0.004(8) 0.020(8) -0.013(8)
C120 0.093(11) 0.080(11) 0.089(11) 0.002(8) 0.022(8) 0.000(8)
C121 0.152(16) 0.146(16) 0.149(16) 0.004(9) 0.055(10) -0.005(10)
C122 0.122(14) 0.123(14) 0.126(14) 0.001(9) 0.036(9) -0.008(9)
C123 0.143(15) 0.138(15) 0.135(15) -0.006(9) 0.047(10) -0.007(9)
C124 0.23(3) 0.24(3) 0.23(3) -0.003(10) 0.081(13) 0.002(10)
C125 0.174(19) 0.18(2) 0.175(19) -0.007(10) 0.063(11) 0.003(10)
C126 0.062(9) 0.053(9) 0.066(9) 0.000(7) 0.014(7) -0.003(7)
C127 0.071(9) 0.066(9) 0.067(9) 0.008(7) 0.023(7) 0.002(7)
C128 0.061(9) 0.050(8) 0.061(9) 0.004(7) 0.021(7) -0.007(7)
C129 0.094(11) 0.099(12) 0.097(11) -0.008(9) 0.033(9) 0.004(9)
C130 0.079(10) 0.072(10) 0.078(10) 0.001(8) 0.021(8) -0.002(8)
C131 0.092(11) 0.083(11) 0.091(11) 0.002(8) 0.022(8) 0.000(8)
C132 0.106(12) 0.110(12) 0.100(12) -0.002(9) 0.038(9) -0.004(9)
C133 0.095(11) 0.103(12) 0.096(11) 0.003(9) 0.028(9) -0.010(9)
C134 0.047(8) 0.066(9) 0.067(9) -0.005(7) 0.020(7) 0.010(7)
C135 0.052(8) 0.055(9) 0.063(9) -0.003(7) 0.019(7) 0.010(7)
C136 0.059(9) 0.049(8) 0.070(9) -0.003(7) 0.011(7) -0.007(7)
C137 0.126(13) 0.113(13) 0.117(13) 0.000(9) 0.036(9) 0.000(9)
C138 0.108(12) 0.099(12) 0.106(12) 0.005(9) 0.029(9) 0.000(9)
C139 0.095(11) 0.084(11) 0.084(11) 0.006(8) 0.023(8) -0.006(8)
C140 0.107(12) 0.100(12) 0.101(12) 0.000(9) 0.032(9) -0.014(9)
C141 0.085(10) 0.074(10) 0.074(10) 0.009(8) 0.022(8) -0.001(8)
C142 0.070(9) 0.075(10) 0.069(9) 0.001(8) 0.028(7) 0.004(8)
C143 0.054(8) 0.053(8) 0.058(8) 0.010(7) 0.021(7) 0.003(7)
C144 0.061(9) 0.062(9) 0.072(9) 0.003(7) 0.022(7) 0.003(7)
C145 0.102(12) 0.092(11) 0.095(11) 0.004(9) 0.028(8) -0.002(9)
C146 0.106(12) 0.101(12) 0.103(12) 0.004(9) 0.030(9) -0.002(9)
C147 0.101(12) 0.101(12) 0.107(12) 0.017(9) 0.034(9) -0.004(9)
C148 0.106(12) 0.102(12) 0.110(12) 0.009(9) 0.042(9) 0.000(9)
C149 0.066(9) 0.075(10) 0.071(9) 0.007(8) 0.033(7) -0.007(7)
C150 0.073(10) 0.074(10) 0.086(10) 0.007(8) 0.034(8) -0.004(8)
C151 0.099(11) 0.088(11) 0.090(11) -0.002(8) 0.027(8) -0.009(8)
C152 0.150(16) 0.148(16) 0.149(16) -0.012(10) 0.045(10) 0.003(10)
C153 0.110(13) 0.115(13) 0.115(13) -0.009(9) 0.034(9) -0.002(9)
C154 0.161(17) 0.157(17) 0.148(17) -0.010(10) 0.051(10) 0.007(10)
C155 0.158(18) 0.159(18) 0.156(17) -0.002(10) 0.054(10) 0.002(10)
C156 0.28(3) 0.28(3) 0.28(3) -0.001(10) 0.095(15) 0.003(10)
C157 0.29(4) 0.29(4) 0.29(4) -0.005(10) 0.100(16) 0.004(10)
C158 0.079(10) 0.071(10) 0.076(10) -0.001(8) 0.023(8) -0.001(8)
C160 0.096(11) 0.099(12) 0.093(11) -0.001(9) 0.029(8) -0.002(9)
C161 0.283(16) 0.284(15) 0.282(16) -0.001(4) 0.096(6) 0.000(4)
C162 0.283(16) 0.284(15) 0.282(16) -0.001(4) 0.096(6) 0.000(4)
C163 0.283(16) 0.284(15) 0.282(16) -0.001(4) 0.096(6) 0.000(4)
C164 0.283(16) 0.284(15) 0.282(16) -0.001(4) 0.096(6) 0.000(4)
C165 0.283(16) 0.284(15) 0.282(16) -0.001(4) 0.096(6) 0.000(4)
C166 0.283(16) 0.284(15) 0.282(16) -0.001(4) 0.096(6) 0.000(4)
C66B 0.058(9) 0.071(9) 0.074(9) 0.005(8) 0.021(7) 0.006(7)
C167 0.097(11) 0.102(12) 0.099(11) 0.011(9) 0.046(9) 0.005(8)
C168 0.279(15) 0.285(15) 0.277(15) 0.001(4) 0.097(6) 0.001(4)
C169 0.279(15) 0.285(15) 0.277(15) 0.001(4) 0.097(6) 0.001(4)
C170 0.279(15) 0.285(15) 0.277(15) 0.001(4) 0.097(6) 0.001(4)
C171 0.279(15) 0.285(15) 0.277(15) 0.001(4) 0.097(6) 0.001(4)
C172 0.279(15) 0.285(15) 0.277(15) 0.001(4) 0.097(6) 0.001(4)
C173 0.279(15) 0.285(15) 0.277(15) 0.001(4) 0.097(6) 0.001(4)
C174 0.079(10) 0.079(10) 0.069(10) 0.002(8) 0.028(8) 0.001(8)
C175 0.089(11) 0.089(11) 0.082(10) -0.001(8) 0.033(8) 0.002(8)
C176 0.152(16) 0.150(16) 0.140(16) 0.004(10) 0.051(10) -0.005(10)
C177 0.23(3) 0.23(3) 0.22(3) -0.002(10) 0.079(13) -0.006(10)
C178 0.22(3) 0.22(3) 0.22(3) 0.000(10) 0.078(12) -0.005(10)
C179 0.28(3) 0.28(3) 0.27(3) 0.004(10) 0.095(15) -0.004(10)
C180 0.70(13) 0.70(13) 0.70(13) 0.000(10) 0.24(4) -0.001(10)
C181 0.70(13) 0.70(13) 0.70(13) 0.000(10) 0.24(5) -0.001(10)
C182 0.069(9) 0.086(10) 0.072(10) 0.011(8) 0.031(8) 0.007(8)
C183 0.134(15) 0.142(15) 0.135(15) 0.005(9) 0.056(10) -0.003(9)
C184 0.292(16) 0.292(16) 0.289(16) 0.001(4) 0.101(7) 0.000(4)
C185 0.292(16) 0.292(16) 0.289(16) 0.001(4) 0.101(7) 0.000(4)
C186 0.292(16) 0.292(16) 0.289(16) 0.001(4) 0.101(7) 0.000(4)
C187 0.292(16) 0.292(16) 0.289(16) 0.001(4) 0.101(7) 0.000(4)
C188 0.292(16) 0.292(16) 0.289(16) 0.001(4) 0.101(7) 0.000(4)
C189 0.292(16) 0.292(16) 0.289(16) 0.001(4) 0.101(7) 0.000(4)
C190 0.089(11) 0.095(11) 0.080(11) -0.016(8) 0.037(8) 0.009(8)
C191 0.148(17) 0.163(17) 0.151(17) -0.001(10) 0.053(10) 0.002(10)
C192 0.35(2) 0.35(2) 0.35(2) -0.002(4) 0.120(8) 0.001(4)
C193 0.35(2) 0.35(2) 0.35(2) -0.002(4) 0.120(8) 0.001(4)
C194 0.35(2) 0.35(2) 0.35(2) -0.002(4) 0.120(8) 0.001(4)
C195 0.35(2) 0.35(2) 0.35(2) -0.002(4) 0.120(8) 0.001(4)
C196 0.35(2) 0.35(2) 0.35(2) -0.002(4) 0.120(8) 0.001(4)
C197 0.35(2) 0.35(2) 0.35(2) -0.002(4) 0.120(8) 0.001(4)
O1 0.095(13) 0.089(13) 0.090(13) -0.003(9) 0.029(9) -0.010(9)
C198 0.056(12) 0.051(12) 0.050(12) -0.011(9) 0.018(9) 0.007(9)
C199 0.090(17) 0.088(17) 0.080(16) -0.007(10) 0.034(10) -0.004(10)
C200 0.12(2) 0.12(2) 0.11(2) 0.000(10) 0.037(12) -0.002(10)
O2 0.122(17) 0.130(17) 0.129(17) -0.009(10) 0.042(10) 0.007(10)
C201 0.079(16) 0.086(16) 0.077(16) -0.001(9) 0.036(10) 0.010(9)
C202 0.16(3) 0.16(3) 0.16(3) -0.002(10) 0.055(14) 0.004(10)
C203 0.096(18) 0.096(18) 0.094(18) -0.001(10) 0.036(11) 0.007(10)
O3 0.131(18) 0.144(19) 0.141(18) -0.014(10) 0.045(11) 0.003(10)
C204 0.11(2) 0.11(2) 0.11(2) 0.001(10) 0.039(11) 0.000(10)
C205 0.10(2) 0.11(2) 0.12(2) -0.003(10) 0.038(11) -0.003(10)
C206 0.17(4) 0.18(4) 0.18(4) 0.001(10) 0.061(15) -0.002(10)
O4 0.061(10) 0.055(10) 0.066(10) -0.003(8) 0.018(8) 0.008(8)
C207 0.088(17) 0.083(17) 0.091(17) 0.000(10) 0.030(10) -0.001(10)
C208 0.14(3) 0.14(3) 0.14(3) -0.003(10) 0.049(13) 0.001(10)
C209 0.37(10) 0.37(10) 0.37(10) 0.001(10) 0.13(4) 0.001(10)

loop_
_atom_type_symbol
_atom_type_description
_atom_type_scat_dispersion_real
_atom_type_scat_dispersion_imag
_atom_type_scat_source
C C 0.0033 0.0016 'International Tables Vol C Tables 4.2.6.8 and 6.1.1.4'
H H 0.0000 0.0000 'International Tables Vol C Tables 4.2.6.8 and 6.1.1.4'
F F 0.0171 0.0103 'International Tables Vol C Tables 4.2.6.8 and 6.1.1.4'
P P 0.1023 0.0942 'International Tables Vol C Tables 4.2.6.8 and 6.1.1.4'
Au Au -2.0133 8.8022 'International Tables Vol C Tables 4.2.6.8 and 6.1.1.4'
Cu Cu 0.3201 1.2651 'International Tables Vol C Tables 4.2.6.8 and 6.1.1.4'
O O 0.0106 0.0060 'International Tables Vol C Tables 4.2.6.8 and 6.1.1.4'

loop_
_geom_angle_atom_site_label_1
_geom_angle_atom_site_label_2
_geom_angle_atom_site_label_3
_geom_angle
P6 Au1 P1 171.32(18)
P6 Au1 Au4 95.12(13)
P1 Au1 Au4 93.47(12)
P2 Au2 P3 171.16(18)
P2 Au2 Au5 95.81(13)
P3 Au2 Au5 92.13(13)
P4 Au3 P5 171.27(19)
P4 Au3 Au6 94.29(13)
P5 Au3 Au6 94.31(13)
C103 Au4 C150 177.5(5)
C103 Au4 Cu6 131.8(4)
C150 Au4 Cu6 49.1(3)
C103 Au4 Cu3 44.8(5)
C150 Au4 Cu3 134.9(3)
Cu6 Au4 Cu3 90.15(8)
C103 Au4 Au1 96.4(4)
C150 Au4 Au1 83.2(3)
Cu6 Au4 Au1 130.58(6)
Cu3 Au4 Au1 139.20(6)
C66B Au5 C18B 175.8(7)
C66B Au5 Cu1 133.4(5)
C18B Au5 Cu1 46.8(5)
C66B Au5 Cu4 45.0(5)
C18B Au5 Cu4 133.6(5)
Cu1 Au5 Cu4 90.30(8)
C66B Au5 Au2 86.7(5)
C18B Au5 Au2 94.0(5)
Cu1 Au5 Au2 138.85(7)
Cu4 Au5 Au2 130.82(6)
C134 Au6 C174 177.0(5)
C134 Au6 Cu5 133.0(2)
C174 Au6 Cu5 48.7(5)
C134 Au6 Cu2 46.3(2)
C174 Au6 Cu2 136.3(5)
Cu5 Au6 Cu2 89.99(8)
C134 Au6 Au3 89.33(19)
C174 Au6 Au3 88.4(5)
Cu5 Au6 Au3 136.03(7)
Cu2 Au6 Au3 133.98(6)
C158 Au7 C111 170.2(7)
C158 Au7 Cu4 52.9(5)
C111 Au7 Cu4 132.8(4)
C158 Au7 Cu3 129.4(5)
C111 Au7 Cu3 49.7(5)
Cu4 Au7 Cu3 156.60(9)
C158 Au7 Cu1 140.5(6)
C111 Au7 Cu1 46.8(4)
Cu4 Au7 Cu1 87.80(9)
Cu3 Au7 Cu1 84.81(8)
C158 Au7 Cu6 44.0(5)
C111 Au7 Cu6 137.2(5)
Cu4 Au7 Cu6 84.92(9)
Cu3 Au7 Cu6 87.61(9)
Cu1 Au7 Cu6 142.74(9)
C158 Au7 Au8 97.6(6)
C111 Au7 Au8 92.0(4)
Cu4 Au7 Au8 59.16(6)
Cu3 Au7 Au8 99.34(6)
Cu1 Au7 Au8 52.15(6)
Cu6 Au7 Au8 93.56(6)
C158 Au7 Au9 89.7(5)
C111 Au7 Au9 96.6(5)
Cu4 Au7 Au9 98.30(7)
Cu3 Au7 Au9 60.15(6)
Cu1 Au7 Au9 93.44(6)
Cu6 Au7 Au9 51.88(7)
Au8 Au7 Au9 59.61(3)
C182 Au8 C126 174.0(7)
C182 Au8 Cu1 131.2(5)
C126 Au8 Cu1 49.8(2)
C182 Au8 Cu5 51.9(6)
C126 Au8 Cu5 130.1(2)
Cu1 Au8 Cu5 158.23(10)
C182 Au8 Cu4 44.2(5)
C126 Au8 Cu4 138.1(2)
Cu1 Au8 Cu4 88.65(9)
Cu5 Au8 Cu4 85.95(9)
C182 Au8 Cu2 139.6(6)
C126 Au8 Cu2 43.70(18)
Cu1 Au8 Cu2 83.84(8)
Cu5 Au8 Cu2 87.95(9)
Cu4 Au8 Cu2 143.29(8)
C182 Au8 Au9 96.3(7)
C126 Au8 Au9 89.21(16)
Cu1 Au8 Au9 99.49(6)
Cu5 Au8 Au9 59.96(8)
Cu4 Au8 Au9 93.93(7)
Cu2 Au8 Au9 52.45(6)
C182 Au8 Au7 89.6(6)
C126 Au8 Au7 95.4(2)
Cu1 Au8 Au7 60.40(6)
Cu5 Au8 Au7 100.25(7)
Cu4 Au8 Au7 52.14(6)
Cu2 Au8 Au7 93.73(6)
Au9 Au8 Au7 60.21(3)
C190 Au9 C142 168.0(6)
C190 Au9 Cu6 51.3(7)
C142 Au9 Cu6 130.35(18)
C190 Au9 Cu2 132.8(7)
C142 Au9 Cu2 51.46(17)
Cu6 Au9 Cu2 158.04(10)
C190 Au9 Cu5 47.1(6)
C142 Au9 Cu5 139.64(17)
Cu6 Au9 Cu5 85.88(9)
Cu2 Au9 Cu5 88.21(9)
C190 Au9 Cu3 139.5(7)
C142 Au9 Cu3 44.44(18)
Cu6 Au9 Cu3 88.15(8)
Cu2 Au9 Cu3 84.45(8)
Cu5 Au9 Cu3 144.48(9)
C190 Au9 Au8 93.4(6)
C142 Au9 Au8 97.64(16)
Cu6 Au9 Au8 100.08(7)
Cu2 Au9 Au8 60.03(6)
Cu5 Au9 Au8 52.81(8)
Cu3 Au9 Au8 94.16(6)
C190 Au9 Au7 99.5(6)
C142 Au9 Au7 90.12(17)
Cu6 Au9 Au7 60.80(7)
Cu2 Au9 Au7 98.81(6)
Cu5 Au9 Au7 95.26(7)
Cu3 Au9 Au7 52.03(6)
Au8 Au9 Au7 60.17(3)
C18B Cu1 C126 119.3(5)
C18B Cu1 C111 132.8(7)
C126 Cu1 C111 107.9(5)
C18B Cu1 C112 115.8(7)
C126 Cu1 C112 116.3(5)
C111 Cu1 C112 32.90(17)
C18B Cu1 Au8 110.1(5)
C126 Cu1 Au8 47.03(18)
C111 Cu1 Au8 100.7(4)
C112 Cu1 Au8 130.9(4)
C18B Cu1 Au5 47.9(5)
C126 Cu1 Au5 123.9(2)
C111 Cu1 Au5 104.6(4)
C112 Cu1 Au5 115.9(4)
Au8 Cu1 Au5 82.99(8)
C18B Cu1 Au7 124.2(5)
C126 Cu1 Au7 99.1(2)
C111 Cu1 Au7 40.7(4)
C112 Cu1 Au7 73.0(4)
Au8 Cu1 Au7 67.45(6)
Au5 Cu1 Au7 77.79(7)
C134 Cu2 C126 130.7(3)
C134 Cu2 C142 119.5(3)
C126 Cu2 C142 109.2(3)
C134 Cu2 C127 116.9(3)
C126 Cu2 C127 31.62(9)
C142 Cu2 C127 118.9(3)
C134 Cu2 C135 32.56(10)
C126 Cu2 C135 137.7(3)
C142 Cu2 C135 105.8(3)
C127 Cu2 C135 108.9(3)
C134 Cu2 Au9 106.0(2)
C126 Cu2 Au9 101.7(2)
C142 Cu2 Au9 46.18(17)
C127 Cu2 Au9 131.33(19)
C135 Cu2 Au9 119.66(19)
C134 Cu2 Au6 40.6(2)
C126 Cu2 Au6 106.6(2)
C142 Cu2 Au6 121.6(2)
C127 Cu2 Au6 115.89(19)
C135 Cu2 Au6 73.09(16)
Au9 Cu2 Au6 82.49(8)
C134 Cu2 Au8 117.1(2)
C126 Cu2 Au8 42.39(18)
C142 Cu2 Au8 99.92(18)
C127 Cu2 Au8 72.98(16)
C135 Cu2 Au8 148.31(18)
Au9 Cu2 Au8 67.52(6)
Au6 Cu2 Au8 77.82(7)
C103 Cu3 C111 119.1(6)
C103 Cu3 C142 129.6(5)
C111 Cu3 C142 110.8(5)
C103 Cu3 C143 117.4(4)
C111 Cu3 C143 118.8(5)
C142 Cu3 C143 30.34(8)
C103 Cu3 C104 31.6(2)
C111 Cu3 C104 105.9(5)
C142 Cu3 C104 136.6(4)
C143 Cu3 C104 109.9(4)
C103 Cu3 Au7 107.0(4)
C111 Cu3 Au7 45.9(4)
C142 Cu3 Au7 101.92(19)
C143 Cu3 Au7 129.79(18)
C104 Cu3 Au7 120.3(3)
C103 Cu3 Au4 42.4(4)
C111 Cu3 Au4 121.9(5)
C142 Cu3 Au4 104.01(18)
C143 Cu3 Au4 114.77(17)
C104 Cu3 Au4 74.0(4)
Au7 Cu3 Au4 82.88(8)
C103 Cu3 Au9 118.3(5)
C111 Cu3 Au9 100.2(4)
C142 Cu3 Au9 41.39(17)
C143 Cu3 Au9 71.15(17)
C104 Cu3 Au9 148.3(3)
Au7 Cu3 Au9 67.83(6)
Au4 Cu3 Au9 77.12(7)
C66B Cu4 C182 129.4(8)
C66B Cu4 C158 120.4(7)
C182 Cu4 C158 109.3(8)
C66B Cu4 C183 115.9(8)
C182 Cu4 C183 31.0(2)
C158 Cu4 C183 119.9(8)
C66B Cu4 C167 30.8(3)
C182 Cu4 C167 134.8(8)
C158 Cu4 C167 110.0(7)
C183 Cu4 C167 107.3(7)
C66B Cu4 Au7 107.1(6)
C182 Cu4 Au7 101.2(6)
C158 Cu4 Au7 45.0(5)
C183 Cu4 Au7 130.3(6)
C167 Cu4 Au7 122.4(5)
C66B Cu4 Au5 42.2(6)
C182 Cu4 Au5 105.3(6)
C158 Cu4 Au5 119.7(5)
C183 Cu4 Au5 115.3(7)
C167 Cu4 Au5 73.0(5)
Au7 Cu4 Au5 81.20(8)
C66B Cu4 Au8 117.6(5)
C182 Cu4 Au8 40.1(6)
C158 Cu4 Au8 99.7(5)
C183 Cu4 Au8 70.1(6)
C167 Cu4 Au8 145.6(5)
Au7 Cu4 Au8 68.70(7)
Au5 Cu4 Au8 77.54(7)
C174 Cu5 C182 121.5(8)
C174 Cu5 C190 130.0(8)
C182 Cu5 C190 107.9(8)
C174 Cu5 C191 118.5(8)
C182 Cu5 C191 116.8(8)
C190 Cu5 C191 27.5(3)
C174 Cu5 C175 29.3(2)
C182 Cu5 C175 110.6(7)
C190 Cu5 C175 135.5(8)
C191 Cu5 C175 111.6(8)
C174 Cu5 Au8 109.9(6)
C182 Cu5 Au8 43.8(6)
C190 Cu5 Au8 100.1(6)
C191 Cu5 Au8 125.2(6)
C175 Cu5 Au8 123.1(5)
C174 Cu5 Au6 44.9(5)
C182 Cu5 Au6 120.5(6)
C190 Cu5 Au6 104.2(6)
C191 Cu5 Au6 114.9(6)
C175 Cu5 Au6 74.2(5)
Au8 Cu5 Au6 82.46(9)
C174 Cu5 Au9 121.6(6)
C182 Cu5 Au9 96.4(5)
C190 Cu5 Au9 39.5(6)
C191 Cu5 Au9 66.5(6)
C175 Cu5 Au9 148.7(5)
Au8 Cu5 Au9 67.23(7)
Au6 Cu5 Au9 78.67(8)
C150 Cu6 C158 133.5(6)
C150 Cu6 C190 114.0(6)
C158 Cu6 C190 111.7(8)
C150 Cu6 C160 121.4(5)
C158 Cu6 C160 30.3(2)
C190 Cu6 C160 120.1(7)
C150 Cu6 C151 29.62(12)
C158 Cu6 C151 137.8(6)
C190 Cu6 C151 105.2(7)
C160 Cu6 C151 111.5(5)
C150 Cu6 Au9 106.5(2)
C158 Cu6 Au9 99.9(5)
C190 Cu6 Au9 43.9(6)
C160 Cu6 Au9 127.3(4)
C151 Cu6 Au9 121.1(3)
C150 Cu6 Au4 44.4(3)
C158 Cu6 Au4 104.3(5)
C190 Cu6 Au4 118.6(6)
C160 Cu6 Au4 116.2(5)
C151 Cu6 Au4 73.9(3)
Au9 Cu6 Au4 82.78(9)
C150 Cu6 Au7 122.3(3)
C158 Cu6 Au7 39.4(5)
C190 Cu6 Au7 99.4(6)
C160 Cu6 Au7 69.3(4)
C151 Cu6 Au7 149.5(4)
Au9 Cu6 Au7 67.32(6)
Au4 Cu6 Au7 78.67(8)
C13 P1 C7 104.4(10)
C13 P1 C1 107.6(10)
C7 P1 C1 102.6(10)
C13 P1 Au1 109.7(7)
C7 P1 Au1 116.5(7)
C1 P1 Au1 115.1(7)
C22 P2 C29 103.9(8)
C22 P2 C23 106.9(10)
C29 P2 C23 106.7(9)
C22 P2 Au2 107.5(8)
C29 P2 Au2 119.0(5)
C23 P2 Au2 111.9(7)
C47 P3 C41 105.0(6)
C47 P3 C35 104.9(6)
C41 P3 C35 104.5(5)
C47 P3 Au2 111.6(5)
C41 P3 Au2 114.4(4)
C35 P3 Au2 115.4(4)
C56 P4 C63 104.2(4)
C56 P4 C57 105.3(4)
C63 P4 C57 104.8(4)
C56 P4 Au3 111.3(3)
C63 P4 Au3 116.5(4)
C57 P4 Au3 113.7(3)
C81 P5 C69 104.3(6)
C81 P5 C75 103.5(6)
C69 P5 C75 104.2(5)
C81 P5 Au3 110.0(4)
C69 P5 Au3 121.2(5)
C75 P5 Au3 112.1(4)
C97 P6 C90 104.2(9)
C97 P6 C91 105.0(5)
C90 P6 C91 106.2(5)
C97 P6 Au1 119.0(7)
C90 P6 Au1 108.7(4)
C91 P6 Au1 112.8(3)
F15 P9 F13 90.6(11)
F15 P9 F14 91.6(11)
F13 P9 F14 176.8(12)
F15 P9 F18 94.4(12)
F13 P9 F18 90.5(10)
F14 P9 F18 91.6(10)
F15 P9 F17 172.1(12)
F13 P9 F17 83.5(10)
F14 P9 F17 94.1(11)
F18 P9 F17 90.9(11)
F15 P9 F16 87.2(11)
F13 P9 F16 88.8(9)
F14 P9 F16 89.0(10)
F18 P9 F16 178.3(11)
F17 P9 F16 87.5(10)
F22 P10 F21 87.9(11)
F22 P10 F19 96.7(11)
F21 P10 F19 91.0(10)
F22 P10 F23 94.8(11)
F21 P10 F23 176.7(11)
F19 P10 F23 90.7(10)
F22 P10 F20 85.6(9)
F21 P10 F20 89.2(9)
F19 P10 F20 177.7(10)
F23 P10 F20 89.1(9)
F22 P10 F24 174.0(11)
F21 P10 F24 92.4(10)
F19 P10 F24 89.2(10)
F23 P10 F24 84.8(10)
F20 P10 F24 88.5(9)
F3 P7 F4 94(2)
F3 P7 F5 173(2)
F4 P7 F5 93(2)
F3 P7 F1 88(2)
F4 P7 F1 88(2)
F5 P7 F1 92(2)
F3 P7 F2 87.7(19)
F4 P7 F2 90.9(18)
F5 P7 F2 92(2)
F1 P7 F2 176(2)
F3 P7 F6 85(2)
F4 P7 F6 178(2)
F5 P7 F6 87(2)
F1 P7 F6 90(2)
F2 P7 F6 91(2)
F11 P8 F10 87(2)
F11 P8 F12 91.2(18)
F10 P8 F12 172.3(19)
F11 P8 F8 92.2(18)
F10 P8 F8 91.8(18)
F12 P8 F8 95.6(17)
F11 P8 F9 173(2)
F10 P8 F9 90.0(19)
F12 P8 F9 91.4(17)
F8 P8 F9 93.5(16)
F11 P8 F7 85.9(16)
F10 P8 F7 87.6(17)
F12 P8 F7 84.9(15)
F8 P8 F7 178.0(17)
F9 P8 F7 88.4(15)
C6 C1 C2 119(2)
C6 C1 P1 120.7(18)
C2 C1 P1 119.7(16)
C3 C2 C1 118(2)
C3 C2 H2 121.2
C1 C2 H2 121.2
C2 C3 C4 120(3)
C2 C3 H3 119.8
C4 C3 H3 119.8
C5 C4 C3 122(3)
C5 C4 H4 118.8
C3 C4 H4 118.8
C4 C5 C6 121(3)
C4 C5 H5 119.5
C6 C5 H5 119.5
C1 C6 C5 118(2)
C1 C6 H6 120.9
C5 C6 H6 120.9
C8 C7 C12 118(2)
C8 C7 P1 122.8(18)
C12 C7 P1 117.9(18)
C7 C8 C9 121(3)
C7 C8 H8 119.4
C9 C8 H8 119.4
C10 C9 C8 118(3)
C10 C9 H9 121.0
C8 C9 H9 121.0
C11 C10 C9 121(3)
C11 C10 H10 119.6
C9 C10 H10 119.6
C10 C11 C12 124(4)
C10 C11 H11 118.0
C12 C11 H11 118.0
C7 C12 C11 118(3)
C7 C12 H12 121.2
C11 C12 H12 121.2
C14 C13 P1 175(2)
C13 C14 C15 176(2)
C20 C15 C16 118(2)
C20 C15 C14 121(2)
C16 C15 C14 120.6(19)
C15 C16 C17 121(2)
C15 C16 H16 119.6
C17 C16 H16 119.6
C18 C17 C16 121(2)
C18 C17 H17 119.4
C16 C17 H17 119.4
C17 C18 C21 119.5(19)
C17 C18 C19 117(2)
C21 C18 C19 124(2)
C20 C19 C18 122(3)
C20 C19 H19 119.1
C18 C19 H19 119.1
C19 C20 C15 121(3)
C19 C20 H20 119.4
C15 C20 H20 119.4
C22 C21 C18 177(2)
C21 C22 P2 170(2)
C24 C23 C28 125(2)
C24 C23 P2 120.1(16)
C28 C23 P2 115.3(16)
C23 C24 C25 121(2)
C23 C24 H24 119.6
C25 C24 H24 119.6
C26 C25 C24 117(3)
C26 C25 H25 121.6
C24 C25 H25 121.6
C27 C26 C25 124(3)
C27 C26 H26 118.0
C25 C26 H26 118.0
C26 C27 C28 120(3)
C26 C27 H27 119.9
C28 C27 H27 119.9
C23 C28 C27 113(2)
C23 C28 H28 123.3
C27 C28 H28 123.3
C30 C29 C34 120.0
C30 C29 P2 119.4(7)
C34 C29 P2 120.4(7)
C31 C30 C29 120.0
C31 C30 H30 120.0
C29 C30 H30 120.0
C30 C31 C32 120.0
C30 C31 H31 120.0
C32 C31 H31 120.0
C31 C32 C33 120.0
C31 C32 H32 120.0
C33 C32 H32 120.0
C34 C33 C32 120.0
C34 C33 H33 120.0
C32 C33 H33 120.0
C33 C34 C29 120.0
C33 C34 H34 120.0
C29 C34 H34 120.0
C40 C35 C36 123.0
C40 C35 P3 118.2(5)
C36 C35 P3 118.7(5)
C35 C36 C37 118.2
C35 C36 H36 120.9
C37 C36 H36 120.9
C38 C37 C36 119.1
C38 C37 H37 120.5
C36 C37 H37 120.5
C39 C38 C37 121.9
C39 C38 H38 119.0
C37 C38 H38 119.0
C38 C39 C40 120.1
C38 C39 H39 119.9
C40 C39 H39 119.9
C35 C40 C39 117.1
C35 C40 H40 121.4
C39 C40 H40 121.4
C42 C41 C46 120.0
C42 C41 P3 119.2(5)
C46 C41 P3 119.6(4)
C43 C42 C41 120.0
C43 C42 H42 120.0
C41 C42 H42 120.0
C42 C43 C44 120.0
C42 C43 H43 120.0
C44 C43 H43 120.0
C45 C44 C43 120.0
C45 C44 H44 120.0
C43 C44 H44 120.0
C46 C45 C44 120.0
C46 C45 H45 120.0
C44 C45 H45 120.0
C45 C46 C41 120.0
C45 C46 H46 120.0
C41 C46 H46 120.0
C48 C47 P3 174.0(4)
C47 C48 C49 175.2(9)
C50 C49 C54 120.0
C50 C49 C48 120.0(7)
C54 C49 C48 120.0(7)
C49 C50 C51 120.0
C49 C50 H50 120.0
C51 C50 H50 120.0
C52 C51 C50 120.0
C52 C51 H51 120.0
C50 C51 H51 120.0
C55 C52 C51 122.2
C55 C52 C53 117.7
C51 C52 C53 120.0
C52 C53 C54 120.0
C52 C53 H53 120.0
C54 C53 H53 120.0
C53 C54 C49 120.0
C53 C54 H54 120.0
C49 C54 H54 120.0
C56 C55 C52 177.7
C55 C56 P4 164.5(3)
C58 C57 C62 125.0
C58 C57 P4 121.2(2)
C62 C57 P4 113.8(2)
C57 C58 C59 120.5
C57 C58 H58 119.8
C59 C58 H58 119.8
C58 C59 C60 111.7
C58 C59 H59 124.1
C60 C59 H59 124.1
C61 C60 C59 128.0
C61 C60 H60 116.0
C59 C60 H60 116.0
C60 C61 C62 118.0
C60 C61 H61 121.0
C62 C61 H61 121.0
C61 C62 C57 116.5
C61 C62 H62 121.7
C57 C62 H62 121.7
C64 C63 C68 121.9
C64 C63 P4 121.8(3)
C68 C63 P4 116.3(3)
C63 C64 C65 121.6
C63 C64 H64 119.2
C65 C64 H64 119.2
C66 C65 C64 116.9
C66 C65 H65 121.6
C64 C65 H65 121.6
C67 C66 C65 121.2
C67 C66 H66 119.4
C65 C66 H66 119.4
C66 C67 C68 119.8
C66 C67 H67 120.1
C68 C67 H67 120.1
C63 C68 C67 117.9
C63 C68 H68 121.1
C67 C68 H68 121.1
C70 C69 C74 120.0
C70 C69 P5 116.9(4)
C74 C69 P5 123.0(4)
C71 C70 C69 120.0
C71 C70 H70 120.0
C69 C70 H70 120.0
C70 C71 C72 120.0
C70 C71 H71 120.0
C72 C71 H71 120.0
C71 C72 C73 120.0
C71 C72 H72 120.0
C73 C72 H72 120.0
C74 C73 C72 120.0
C74 C73 H73 120.0
C72 C73 H73 120.0
C73 C74 C69 120.0
C73 C74 H74 120.0
C69 C74 H74 120.0
C80 C75 C76 122.1
C80 C75 P5 117.7(3)
C76 C75 P5 119.3(4)
C75 C76 C77 116.3
C75 C76 H76 121.9
C77 C76 H76 121.9
C78 C77 C76 123.7
C78 C77 H77 118.2
C76 C77 H77 118.2
C77 C78 C79 118.0
C77 C78 H78 121.0
C79 C78 H78 121.0
C78 C79 C80 123.2
C78 C79 H79 118.4
C80 C79 H79 118.4
C75 C80 C79 116.3
C75 C80 H80 121.9
C79 C80 H80 121.9
C82 C81 P5 171.7(3)
C81 C82 C83 175.9(9)
C84 C83 C88 120.0
C84 C83 C82 118.1(9)
C88 C83 C82 121.7(9)
C85 C84 C83 120.0
C85 C84 H84 120.0
C83 C84 H84 120.0
C84 C85 C86 120.0
C84 C85 H85 120.0
C86 C85 H85 120.0
C87 C86 C85 120.0
C87 C86 C89 121.0
C85 C86 C89 119.0
C86 C87 C88 120.0
C86 C87 H87 120.0
C88 C87 H87 120.0
C87 C88 C83 120.0
C87 C88 H88 120.0
C83 C88 H88 120.0
C90 C89 C86 177.7
C89 C90 P6 169.9(4)
C92 C91 C96 125.3
C92 C91 P6 121.2(3)
C96 C91 P6 113.3(3)
C91 C92 C93 120.5
C91 C92 H92 119.8
C93 C92 H92 119.8
C92 C93 C94 114.6
C92 C93 H93 122.7
C94 C93 H93 122.7
C95 C94 C93 119.7
C95 C94 H94 120.1
C93 C94 H94 120.1
C96 C95 C94 123.7
C96 C95 H95 118.2
C94 C95 H95 118.2
C95 C96 C91 113.5
C95 C96 H96 123.2
C91 C96 H96 123.2
C98 C97 C102 120.0
C98 C97 P6 120.7(8)
C102 C97 P6 119.3(9)
C99 C98 C97 120.0
C99 C98 H98 120.0
C97 C98 H98 120.0
C100 C99 C98 120.0
C100 C99 H99 120.0
C98 C99 H99 120.0
C99 C100 C101 120.0
C99 C100 H100 120.0
C101 C100 H100 120.0
C102 C101 C100 120.0
C102 C101 H101 120.0
C100 C101 H101 120.0
C101 C102 C97 120.0
C101 C102 H102 120.0
C97 C102 H102 120.0
C104 C103 Au4 175.3(11)
C104 C103 Cu3 91.8(8)
Au4 C103 Cu3 92.8(6)
C103 C104 C105 177.0(11)
C103 C104 Cu3 56.7(7)
C105 C104 Cu3 126.2(10)
C104 C105 C106 114.2(13)
C104 C105 C110 125.8(13)
C106 C105 C110 120.0
C105 C106 C107 120.0
C105 C106 H106 120.0
C107 C106 H106 120.0
C108 C107 C106 120.0
C108 C107 H107 120.0
C106 C107 H107 120.0
C107 C108 C109 120.0
C107 C108 H108 120.0
C109 C108 H108 120.0
C110 C109 C108 120.0
C110 C109 H109 120.0
C108 C109 H109 120.0
C109 C110 C105 120.0
C109 C110 H110 120.0
C105 C110 H110 120.0
C112 C111 Au7 165.5(10)
C112 C111 Cu3 108.7(6)
Au7 C111 Cu3 84.4(6)
C112 C111 Cu1 84.0(6)
Au7 C111 Cu1 92.5(5)
Cu3 C111 Cu1 129.5(8)
C111 C112 C113 162.8(9)
C111 C112 Cu1 63.1(6)
C113 C112 Cu1 102.1(7)
C114 C113 C118 120.0
C114 C113 C112 123.3(2)
C118 C113 C112 108.7(5)
C115 C114 C113 120.0
C115 C114 H114 120.0
C113 C114 H114 120.0
C114 C115 C116 120.0
C114 C115 H115 120.0
C116 C115 H115 120.0
C117 C116 C115 120.0
C117 C116 H116 120.0
C115 C116 H116 120.0
C118 C117 C116 120.0
C118 C117 H117 120.0
C116 C117 H117 120.0
C117 C118 C113 120.0
C117 C118 H118 120.0
C113 C118 H118 120.0
C119 C18B Cu1 103.5(7)
C119 C18B Au5 168.4(11)
Cu1 C18B Au5 85.3(7)
C18B C119 C120 168.4(11)
C121 C120 C125 120.0
C121 C120 C119 125.0(8)
C125 C120 C119 114.5(8)
C122 C121 C120 120.0
C122 C121 H121 120.0
C120 C121 H121 120.0
C123 C122 C121 120.0
C123 C122 H122 120.0
C121 C122 H122 120.0
C122 C123 C124 120.0
C122 C123 H123 120.0
C124 C123 H123 120.0
C125 C124 C123 120.0
C125 C124 H124 120.0
C123 C124 H124 120.0
C124 C125 C120 120.0
C124 C125 H125 120.0
C120 C125 H125 120.0
C127 C126 Au8 161.5(3)
C127 C126 Cu2 81.38(17)
Au8 C126 Cu2 93.9(3)
C127 C126 Cu1 113.1(2)
Au8 C126 Cu1 83.2(2)
Cu2 C126 Cu1 133.1(3)
C126 C127 C128 169.0
C126 C127 Cu2 67.00(16)
C128 C127 Cu2 123.90(16)
C133 C128 C129 115.0
C133 C128 C127 123.3
C129 C128 C127 119.7
C128 C129 C130 125.1
C128 C129 H129 117.4
C130 C129 H129 117.4
C131 C130 C129 112.2
C131 C130 H130 123.9
C129 C130 H130 123.9
C130 C131 C132 124.1
C130 C131 H131 117.9
C132 C131 H131 117.9
C133 C132 C131 116.4
C133 C132 H132 121.8
C131 C132 H132 121.8
C128 C133 C132 122.3
C128 C133 H133 118.8
C132 C133 H133 118.8
C135 C134 Au6 176.8(3)
C135 C134 Cu2 84.89(16)
Au6 C134 Cu2 93.1(3)
C134 C135 C136 175.3
C134 C135 Cu2 62.56(15)
C136 C135 Cu2 122.05(15)
C141 C136 C137 131.0
C141 C136 C135 117.0
C137 C136 C135 111.1
C136 C137 C138 113.5
C136 C137 H137 123.3
C138 C137 H137 123.3
C139 C138 C137 115.1
C139 C138 H138 122.4
C137 C138 H138 122.4
C140 C139 C138 122.3
C140 C139 H139 118.8
C138 C139 H139 118.8
C139 C140 C141 120.9
C139 C140 H140 119.5
C141 C140 H140 119.5
C136 C141 C140 115.3
C136 C141 H141 122.3
C140 C141 H141 122.3
C143 C142 Au9 166.2(2)
C143 C142 Cu3 84.2(2)
Au9 C142 Cu3 94.2(2)
C143 C142 Cu2 109.24(16)
Au9 C142 Cu2 82.4(2)
Cu3 C142 Cu2 129.6(3)
C142 C143 C144 171.2
C142 C143 Cu3 65.5(2)
C144 C143 Cu3 122.2(2)
C145 C144 C143 126.4
C145 C144 C149 115.6
C143 C144 C149 118.0
C144 C145 C146 128.0
C144 C145 H145 116.0
C146 C145 H145 116.0
C147 C146 C145 118.0
C147 C146 H146 121.0
C145 C146 H146 121.0
C146 C147 C148 116.8
C146 C147 H147 121.6
C148 C147 H147 121.6
C149 C148 C147 124.1
C149 C148 H148 118.0
C147 C148 H148 118.0
C148 C149 C144 117.5
C148 C149 H149 121.2
C144 C149 H149 121.2
C151 C150 Au4 174.0(3)
C151 C150 Cu6 91.0(3)
Au4 C150 Cu6 86.5(3)
C150 C151 C152 175.9(8)
C150 C151 Cu6 59.4(3)
C152 C151 Cu6 116.5(9)
C153 C152 C157 120.0
C153 C152 C151 122.4(16)
C157 C152 C151 117.5(16)
C152 C153 C154 120.0
C152 C153 H153 120.0
C154 C153 H153 120.0
C155 C154 C153 120.0
C155 C154 H154 120.0
C153 C154 H154 120.0
C154 C155 C156 120.0
C154 C155 H155 120.0
C156 C155 H155 120.0
C157 C156 C155 120.0
C157 C156 H156 120.0
C155 C156 H156 120.0
C156 C157 C152 120.0
C156 C157 H157 120.0
C152 C157 H157 120.0
C160 C158 Au7 168.4(11)
C160 C158 Cu6 79.6(4)
Au7 C158 Cu6 96.6(9)
C160 C158 Cu4 108.8(9)
Au7 C158 Cu4 82.1(6)
Cu6 C158 Cu4 129.1(10)
C158 C160 C161 174.4(11)
C158 C160 Cu6 70.1(4)
C161 C160 Cu6 114.6(11)
C162 C161 C166 120.0
C162 C161 C160 109(2)
C166 C161 C160 130(2)
C161 C162 C163 120.0
C161 C162 H162 120.0
C163 C162 H162 120.0
C162 C163 C164 120.0
C162 C163 H163 120.0
C164 C163 H163 120.0
C165 C164 C163 120.0
C165 C164 H164 120.0
C163 C164 H164 120.0
C166 C165 C164 120.0
C166 C165 H165 120.0
C164 C165 H165 120.0
C165 C166 C161 120.0
C165 C166 H166 120.0
C161 C166 H166 120.0
C167 C66B Au5 177.6(11)
C167 C66B Cu4 89.5(8)
Au5 C66B Cu4 92.9(8)
C66B C167 C168 169.6(14)
C66B C167 Cu4 59.7(7)
C168 C167 Cu4 130.6(13)
C169 C168 C173 120.0
C169 C168 C167 112.2(18)
C173 C168 C167 127(2)
C168 C169 C170 120.0
C168 C169 H169 120.0
C170 C169 H169 120.0
C171 C170 C169 120.0
C171 C170 H170 120.0
C169 C170 H170 120.0
C172 C171 C170 120.0
C172 C171 H171 120.0
C170 C171 H171 120.0
C171 C172 C173 120.0
C171 C172 H172 120.0
C173 C172 H172 120.0
C172 C173 C168 120.0
C172 C173 H173 120.0
C168 C173 H173 120.0
C175 C174 Au6 176.3(6)
C175 C174 Cu5 90.2(6)
Au6 C174 Cu5 86.4(8)
C174 C175 C176 171.7(11)
C174 C175 Cu5 60.5(5)
C176 C175 Cu5 127.9(11)
C177 C176 C181 120.0
C177 C176 C175 111(2)
C181 C176 C175 128(2)
C176 C177 C178 120.0
C176 C177 H177 120.0
C178 C177 H177 120.0
C179 C178 C177 120.0
C179 C178 H178 120.0
C177 C178 H178 120.0
C178 C179 C180 120.0
C178 C179 H179 120.0
C180 C179 H179 120.0
C179 C180 C181 120.0
C179 C180 H180 120.0
C181 C180 H180 120.0
C180 C181 C176 120.0
C180 C181 H181 120.0
C176 C181 H181 120.0
C183 C182 Au8 161.6(16)
C183 C182 Cu4 81.4(10)
Au8 C182 Cu4 95.7(7)
C183 C182 Cu5 111.0(8)
Au8 C182 Cu5 84.3(9)
Cu4 C182 Cu5 132.9(11)
C182 C183 C184 172(2)
C182 C183 Cu4 67.6(9)
C184 C183 Cu4 117.1(14)
C185 C184 C189 120.0
C185 C184 C183 121.8(15)
C189 C184 C183 116.9(14)
C184 C185 C186 120.0
C184 C185 H185 120.0
C186 C185 H185 120.0
C185 C186 C187 120.0
C185 C186 H186 120.0
C187 C186 H186 120.0
C188 C187 C186 120.0
C188 C187 H187 120.0
C186 C187 H187 120.0
C187 C188 C189 120.0
C187 C188 H188 120.0
C189 C188 H188 120.0
C188 C189 C184 120.0
C188 C189 H189 120.0
C184 C189 H189 120.0
C191 C190 Au9 166.3(16)
C191 C190 Cu6 108.8(15)
Au9 C190 Cu6 84.8(9)
C191 C190 Cu5 79.5(10)
Au9 C190 Cu5 93.5(10)
Cu6 C190 Cu5 128.4(10)
C190 C191 C192 172.4(16)
C190 C191 Cu5 73.0(10)
C192 C191 Cu5 106.5(13)
C193 C192 C197 120.0
C193 C192 C191 119.6(2)
C197 C192 C191 119.2(2)
C194 C193 C192 120.0
C194 C193 H193 120.0
C192 C193 H193 120.0
C193 C194 C195 120.0
C193 C194 H194 120.0
C195 C194 H194 120.0
C196 C195 C194 120.0
C196 C195 H195 120.0
C194 C195 H195 120.0
C195 C196 C197 120.0
C195 C196 H196 120.0
C197 C196 H196 120.0
C196 C197 C192 120.0
C196 C197 H197 120.0
C192 C197 H197 120.0
O1 C198 C200 128(2)
O1 C198 C199 126.6(19)
C200 C198 C199 105(3)
C198 C199 H19A 109.5
C198 C199 H19B 109.5
H19A C199 H19B 109.5
C198 C199 H19C 109.5
H19A C199 H19C 109.5
H19B C199 H19C 109.5
C198 C200 H20A 109.5
C198 C200 H20B 109.5
H20A C200 H20B 109.5
C198 C200 H20C 109.5
H20A C200 H20C 109.5
H20B C200 H20C 109.5
O2 C201 C203 130(3)
O2 C201 C202 128(3)
C203 C201 C202 98(5)
C201 C202 H20D 109.5
C201 C202 H20E 109.5
H20D C202 H20E 109.5
C201 C202 H20F 109.5
H20D C202 H20F 109.5
H20E C202 H20F 109.5
C201 C203 H20G 109.5
C201 C203 H20H 109.5
H20G C203 H20H 109.5
C201 C203 H20I 109.5
H20G C203 H20I 109.5
H20H C203 H20I 109.5
C204 O3 C206 52(2)
C204 O3 C205 51(2)
C206 O3 C205 103(4)
O3 C204 C205 91(3)
O3 C204 C206 90(3)
C205 C204 C206 175(7)
C204 C205 O3 37.3(14)
C204 C205 H20J 109.5
O3 C205 H20J 131.1
C204 C205 H20K 109.5
O3 C205 H20K 115.4
H20J C205 H20K 109.5
C204 C205 H20L 109.5
O3 C205 H20L 73.1
H20J C205 H20L 109.5
H20K C205 H20L 109.5
C204 C206 O3 37.7(14)
C204 C206 H20M 109.5
O3 C206 H20M 74.7
C204 C206 H20N 109.5
O3 C206 H20N 109.1
H20M C206 H20N 109.5
C204 C206 H20O 109.5
O3 C206 H20O 136.8
H20M C206 H20O 109.5
H20N C206 H20O 109.5
O4 C207 C209 107(4)
O4 C207 C208 107(4)
C209 C207 C208 130(8)
C207 C208 H20P 109.5
C207 C208 H20Q 109.5
H20P C208 H20Q 109.5
C207 C208 H20R 109.5
H20P C208 H20R 109.5
H20Q C208 H20R 109.5
C207 C209 H20S 109.5
C207 C209 H20T 109.5
H20S C209 H20T 109.5
C207 C209 H20U 109.5
H20S C209 H20U 109.5
H20T C209 H20U 109.5

loop_
_geom_bond_atom_site_label_1
_geom_bond_atom_site_label_2
_geom_bond_distance
_geom_bond_publ_flag
Au1 P6 2.299(5) yes
Au1 P1 2.307(5) yes
Au1 Au4 3.0820(11) yes
Au2 P2 2.302(5) yes
Au2 P3 2.303(5) yes
Au2 Au5 3.0277(11) yes
Au3 P4 2.306(5) yes
Au3 P5 2.308(6) yes
Au3 Au6 3.0509(11) yes
Au4 C103 1.952(16) ?
Au4 C150 1.980(11) ?
Au4 Cu6 2.824(3) yes
Au4 Cu3 2.888(3) yes
Au5 C66B 1.946(19) ?
Au5 C18B 2.076(18) ?
Au5 Cu1 2.789(3) yes
Au5 Cu4 2.895(3) yes
Au6 C134 1.873(7) ?
Au6 C174 2.01(2) ?
Au6 Cu5 2.838(3) yes
Au6 Cu2 2.876(3) yes
Au7 C158 1.963(18) ?
Au7 C111 1.995(15) ?
Au7 Cu4 2.750(3) yes
Au7 Cu3 2.763(3) yes
Au7 Cu1 3.055(3) yes
Au7 Cu6 3.071(3) yes
Au7 Au8 3.2449(12) yes
Au7 Au9 3.2463(13) yes
Au8 C182 1.94(2) ?
Au8 C126 2.044(6) ?
Au8 Cu1 2.774(3) yes
Au8 Cu5 2.788(4) yes
Au8 Cu4 2.990(3) yes
Au8 Cu2 3.025(3) yes
Au8 Au9 3.2267(13) yes
Au9 C190 1.93(2) ?
Au9 C142 2.015(6) ?
Au9 Cu6 2.768(3) yes
Au9 Cu2 2.768(3) yes
Au9 Cu5 3.029(3) yes
Au9 Cu3 3.040(3) yes
Cu1 C18B 2.041(18) ?
Cu1 C126 2.133(8) ?
Cu1 C111 2.228(15) ?
Cu1 C112 2.484(13) ?
Cu2 C134 2.082(7) ?
Cu2 C126 2.095(6) ?
Cu2 C142 2.185(6) ?
Cu2 C127 2.250(6) ?
Cu2 C135 2.337(7) ?
Cu3 C103 2.037(15) ?
Cu3 C111 2.117(16) ?
Cu3 C142 2.135(7) ?
Cu3 C143 2.334(6) ?
Cu3 C104 2.437(16) ?
Cu4 C66B 2.048(18) ?
Cu4 C182 2.095(19) ?
Cu4 C158 2.213(18) ?
Cu4 C183 2.240(19) ?
Cu4 C167 2.372(18) ?
Cu5 C174 2.137(18) ?
Cu5 C182 2.20(2) ?
Cu5 C190 2.22(2) ?
Cu5 C191 2.28(2) ?
Cu5 C175 2.456(18) ?
Cu6 C150 2.139(11) ?
Cu6 C158 2.147(17) ?
Cu6 C190 2.17(2) ?
Cu6 C160 2.246(17) ?
Cu6 C151 2.484(9) ?
P1 C13 1.77(2) ?
P1 C7 1.77(2) ?
P1 C1 1.81(2) ?
P2 C22 1.76(2) ?
P2 C29 1.800(15) ?
P2 C23 1.83(2) ?
P3 C47 1.706(13) ?
P3 C41 1.784(11) ?
P3 C35 1.817(10) ?
P4 C56 1.745(8) ?
P4 C63 1.797(8) ?
P4 C57 1.807(8) ?
P5 C81 1.711(11) ?
P5 C69 1.748(11) ?
P5 C75 1.817(10) ?
P6 C97 1.747(19) ?
P6 C90 1.777(9) ?
P6 C91 1.870(10) ?
P9 F15 1.537(19) ?
P9 F13 1.543(17) ?
P9 F14 1.554(18) ?
P9 F18 1.556(18) ?
P9 F17 1.62(2) ?
P9 F16 1.627(18) ?
P10 F22 1.546(18) ?
P10 F21 1.559(18) ?
P10 F19 1.571(19) ?
P10 F23 1.578(19) ?
P10 F20 1.614(17) ?
P10 F24 1.625(18) ?
P7 F3 1.44(3) ?
P7 F4 1.47(3) ?
P7 F5 1.49(4) ?
P7 F1 1.52(4) ?
P7 F2 1.55(3) ?
P7 F6 1.60(4) ?
P8 F11 1.42(3) ?
P8 F10 1.51(4) ?
P8 F12 1.53(3) ?
P8 F8 1.55(3) ?
P8 F9 1.56(3) ?
P8 F7 1.58(3) ?
C1 C6 1.37(3) ?
C1 C2 1.40(3) ?
C2 C3 1.35(3) ?
C2 H2 0.9500 ?
C3 C4 1.35(3) ?
C3 H3 0.9500 ?
C4 C5 1.26(3) ?
C4 H4 0.9500 ?
C5 C6 1.39(3) ?
C5 H5 0.9500 ?
C6 H6 0.9500 ?
C7 C8 1.35(3) ?
C7 C12 1.38(3) ?
C8 C9 1.45(4) ?
C8 H8 0.9500 ?
C9 C10 1.33(4) ?
C9 H9 0.9500 ?
C10 C11 1.26(4) ?
C10 H10 0.9500 ?
C11 C12 1.43(4) ?
C11 H11 0.9500 ?
C12 H12 0.9500 ?
C13 C14 1.20(3) ?
C14 C15 1.38(3) ?
C15 C20 1.37(3) ?
C15 C16 1.37(3) ?
C16 C17 1.40(3) ?
C16 H16 0.9500 ?
C17 C18 1.37(3) ?
C17 H17 0.9500 ?
C18 C21 1.38(3) ?
C18 C19 1.40(3) ?
C19 C20 1.36(4) ?
C19 H19 0.9500 ?
C20 H20 0.9500 ?
C21 C22 1.19(3) ?
C23 C24 1.35(3) ?
C23 C28 1.40(3) ?
C24 C25 1.40(3) ?
C24 H24 0.9500 ?
C25 C26 1.39(4) ?
C25 H25 0.9500 ?
C26 C27 1.33(4) ?
C26 H26 0.9500 ?
C27 C28 1.50(4) ?
C27 H27 0.9500 ?
C28 H28 0.9500 ?
C29 C30 1.3900 ?
C29 C34 1.3900 ?
C30 C31 1.3900 ?
C30 H30 0.9500 ?
C31 C32 1.3900 ?
C31 H31 0.9500 ?
C32 C33 1.3900 ?
C32 H32 0.9500 ?
C33 C34 1.3900 ?
C33 H33 0.9500 ?
C34 H34 0.9500 ?
C35 C40 1.3431 ?
C35 C36 1.3822 ?
C36 C37 1.4354 ?
C36 H36 0.9500 ?
C37 C38 1.3890 ?
C37 H37 0.9500 ?
C38 C39 1.3029 ?
C38 H38 0.9500 ?
C39 C40 1.4967 ?
C39 H39 0.9500 ?
C40 H40 0.9500 ?
C41 C42 1.3900 ?
C41 C46 1.3900 ?
C42 C43 1.3900 ?
C42 H42 0.9500 ?
C43 C44 1.3900 ?
C43 H43 0.9500 ?
C44 C45 1.3900 ?
C44 H44 0.9500 ?
C45 C46 1.3900 ?
C45 H45 0.9500 ?
C46 H46 0.9500 ?
C47 C48 1.1932 ?
C48 C49 1.507(13) ?
C49 C50 1.3900 ?
C49 C54 1.3900 ?
C50 C51 1.3900 ?
C50 H50 0.9500 ?
C51 C52 1.3900 ?
C51 H51 0.9500 ?
C52 C55 1.3645 ?
C52 C53 1.3900 ?
C53 C54 1.3900 ?
C53 H53 0.9500 ?
C54 H54 0.9500 ?
C55 C56 1.2279 ?
C57 C58 1.3745 ?
C57 C62 1.4475 ?
C58 C59 1.4251 ?
C58 H58 0.9500 ?
C59 C60 1.5375 ?
C59 H59 0.9500 ?
C60 C61 1.3031 ?
C60 H60 0.9500 ?
C61 C62 1.4408 ?
C61 H61 0.9500 ?
C62 H62 0.9500 ?
C63 C64 1.2533 ?
C63 C68 1.4211 ?
C64 C65 1.5596 ?
C64 H64 0.9500 ?
C65 C66 1.3879 ?
C65 H65 0.9500 ?
C66 C67 1.3594 ?
C66 H66 0.9500 ?
C67 C68 1.5044 ?
C67 H67 0.9500 ?
C68 H68 0.9500 ?
C69 C70 1.3900 ?
C69 C74 1.3900 ?
C70 C71 1.3900 ?
C70 H70 0.9500 ?
C71 C72 1.3900 ?
C71 H71 0.9500 ?
C72 C73 1.3900 ?
C72 H72 0.9500 ?
C73 C74 1.3900 ?
C73 H73 0.9500 ?
C74 H74 0.9500 ?
C75 C80 1.3475 ?
C75 C76 1.3625 ?
C76 C77 1.5139 ?
C76 H76 0.9500 ?
C77 C78 1.2659 ?
C77 H77 0.9500 ?
C78 C79 1.3384 ?
C78 H78 0.9500 ?
C79 C80 1.4919 ?
C79 H79 0.9500 ?
C80 H80 0.9500 ?
C81 C82 1.2200 ?
C82 C83 1.443(12) ?
C83 C84 1.3900 ?
C83 C88 1.3900 ?
C84 C85 1.3900 ?
C84 H84 0.9500 ?
C85 C86 1.3900 ?
C85 H85 0.9500 ?
C86 C87 1.3900 ?
C86 C89 1.3990 ?
C87 C88 1.3900 ?
C87 H87 0.9500 ?
C88 H88 0.9500 ?
C89 C90 1.1746 ?
C91 C92 1.3687 ?
C91 C96 1.4568 ?
C92 C93 1.3769 ?
C92 H92 0.9500 ?
C93 C94 1.4738 ?
C93 H93 0.9500 ?
C94 C95 1.4190 ?
C94 H94 0.9500 ?
C95 C96 1.3394 ?
C95 H95 0.9500 ?
C96 H96 0.9500 ?
C97 C98 1.3900 ?
C97 C102 1.3900 ?
C98 C99 1.3900 ?
C98 H98 0.9500 ?
C99 C100 1.3900 ?
C99 H99 0.9500 ?
C100 C101 1.3900 ?
C100 H100 0.9500 ?
C101 C102 1.3900 ?
C101 H101 0.9500 ?
C102 H102 0.9500 ?
C103 C104 1.2758 ?
C104 C105 1.34(2) ?
C105 C106 1.3900 ?
C105 C110 1.3900 ?
C106 C107 1.3900 ?
C106 H106 0.9500 ?
C107 C108 1.3900 ?
C107 H107 0.9500 ?
C108 C109 1.3900 ?
C108 H108 0.9500 ?
C109 C110 1.3900 ?
C109 H109 0.9500 ?
C110 H110 0.9500 ?
C111 C112 1.3567 ?
C112 C113 1.451(2) ?
C113 C114 1.3900 ?
C113 C118 1.3900 ?
C114 C115 1.3900 ?
C114 H114 0.9500 ?
C115 C116 1.3900 ?
C115 H115 0.9500 ?
C116 C117 1.3900 ?
C116 H116 0.9500 ?
C117 C118 1.3900 ?
C117 H117 0.9500 ?
C118 H118 0.9500 ?
C18B C119 1.2022 ?
C119 C120 1.46(2) ?
C120 C121 1.3900 ?
C120 C125 1.3900 ?
C121 C122 1.3900 ?
C121 H121 0.9500 ?
C122 C123 1.3900 ?
C122 H122 0.9500 ?
C123 C124 1.3900 ?
C123 H123 0.9500 ?
C124 C125 1.3900 ?
C124 H124 0.9500 ?
C125 H125 0.9500 ?
C126 C127 1.1931 ?
C127 C128 1.4447 ?
C128 C133 1.3280 ?
C128 C129 1.3810 ?
C129 C130 1.4020 ?
C129 H129 0.9500 ?
C130 C131 1.3191 ?
C130 H130 0.9500 ?
C131 C132 1.4553 ?
C131 H131 0.9500 ?
C132 C133 1.3548 ?
C132 H132 0.9500 ?
C133 H133 0.9500 ?
C134 C135 1.2624 ?
C135 C136 1.4990 ?
C136 C141 1.3846 ?
C136 C137 1.4002 ?
C137 C138 1.5944 ?
C137 H137 0.9500 ?
C138 C139 1.4792 ?
C138 H138 0.9500 ?
C139 C140 1.4369 ?
C139 H139 0.9500 ?
C140 C141 1.4375 ?
C140 H140 0.9500 ?
C141 H141 0.9500 ?
C142 C143 1.1852 ?
C143 C144 1.4007 ?
C144 C145 1.3510 ?
C144 C149 1.4363 ?
C145 C146 1.3850 ?
C145 H145 0.9500 ?
C146 C147 1.3711 ?
C146 H146 0.9500 ?
C147 C148 1.4300 ?
C147 H147 0.9500 ?
C148 C149 1.3975 ?
C148 H148 0.9500 ?
C149 H149 0.9500 ?
C150 C151 1.2278 ?
C151 C152 1.49(2) ?
C152 C153 1.3900 ?
C152 C157 1.3900 ?
C153 C154 1.3900 ?
C153 H153 0.9500 ?
C154 C155 1.3900 ?
C154 H154 0.9500 ?
C155 C156 1.3900 ?
C155 H155 0.9500 ?
C156 C157 1.3900 ?
C156 H156 0.9500 ?
C157 H157 0.9500 ?
C158 C160 1.1506 ?
C160 C161 1.46(3) ?
C161 C162 1.3900 ?
C161 C166 1.3900 ?
C162 C163 1.3900 ?
C162 H162 0.9500 ?
C163 C164 1.3900 ?
C163 H163 0.9500 ?
C164 C165 1.3900 ?
C164 H164 0.9500 ?
C165 C166 1.3900 ?
C165 H165 0.9500 ?
C166 H166 0.9500 ?
C66B C167 1.2152 ?
C167 C168 1.55(3) ?
C168 C169 1.3900 ?
C168 C173 1.3900 ?
C169 C170 1.3900 ?
C169 H169 0.9500 ?
C170 C171 1.3900 ?
C170 H170 0.9500 ?
C171 C172 1.3900 ?
C171 H171 0.9500 ?
C172 C173 1.3900 ?
C172 H172 0.9500 ?
C173 H173 0.9500 ?
C174 C175 1.2035 ?
C175 C176 1.59(3) ?
C176 C177 1.3900 ?
C176 C181 1.3900 ?
C177 C178 1.3900 ?
C177 H177 0.9500 ?
C178 C179 1.3900 ?
C178 H178 0.9500 ?
C179 C180 1.3900 ?
C179 H179 0.9500 ?
C180 C181 1.3900 ?
C180 H180 0.9500 ?
C181 H181 0.9500 ?
C182 C183 1.1655 ?
C183 C184 1.64(3) ?
C184 C185 1.3900 ?
C184 C189 1.3900 ?
C185 C186 1.3900 ?
C185 H185 0.9500 ?
C186 C187 1.3900 ?
C186 H186 0.9500 ?
C187 C188 1.3900 ?
C187 H187 0.9500 ?
C188 C189 1.3900 ?
C188 H188 0.9500 ?
C189 H189 0.9500 ?
C190 C191 1.0717 ?
C191 C192 1.506(2) ?
C192 C193 1.3900 ?
C192 C197 1.3900 ?
C193 C194 1.3900 ?
C193 H193 0.9500 ?
C194 C195 1.3900 ?
C194 H194 0.9500 ?
C195 C196 1.3900 ?
C195 H195 0.9500 ?
C196 C197 1.3900 ?
C196 H196 0.9500 ?
C197 H197 0.9500 ?
O1 C198 1.183(17) ?
C198 C200 1.473(15) ?
C198 C199 1.481(15) ?
C199 H19A 0.9800 ?
C199 H19B 0.9800 ?
C199 H19C 0.9800 ?
C200 H20A 0.9800 ?
C200 H20B 0.9800 ?
C200 H20C 0.9800 ?
O2 C201 1.158(19) ?
C201 C203 1.43(2) ?
C201 C202 1.45(2) ?
C202 H20D 0.9800 ?
C202 H20E 0.9800 ?
C202 H20F 0.9800 ?
C203 H20G 0.9800 ?
C203 H20H 0.9800 ?
C203 H20I 0.9800 ?
O3 C204 1.13(2) ?
O3 C206 1.85(5) ?
O3 C205 1.87(5) ?
C204 C205 1.459(16) ?
C204 C206 1.464(16) ?
C205 H20J 0.9800 ?
C205 H20K 0.9800 ?
C205 H20L 0.9800 ?
C206 H20M 0.9800 ?
C206 H20N 0.9800 ?
C206 H20O 0.9800 ?
O4 C207 1.150(10) ?
C207 C209 1.449(9) ?
C207 C208 1.452(9) ?
C208 H20P 0.9800 ?
C208 H20Q 0.9800 ?
C208 H20R 0.9800 ?
C209 H20S 0.9800 ?
C209 H20T 0.9800 ?
C209 H20U 0.9800 ?
